data_7043354
loop_
_publ_author_name
'Gebauer, Ireen'
'Gr\"asing, Daniel'
'Matysik, J\"org'
'Zahn, Stefan'
'Zeckert, Kornelia'

_publ_section_title
;
 Penta- and hexaorganostannate(iv) complexes based on O-heterocyclic
 ligands
;
_journal_name_full 'Dalton Trans.'
_journal_paper_doi 10.1039/C7DT01336A
_journal_year 2017
_chemical_absolute_configuration unk
_chemical_formula_moiety 'C20 H15 O5 Sn, C12 H32 N4 Li'
_chemical_formula_sum 'C32 H47 Li N4 O5 Sn'
_chemical_formula_weight 693.37
_chemical_name_systematic
;
 ?
;
_chemical_properties_physical ', Air-sensitive,Moisture-sensitive'
_space_group_IT_number 4
_symmetry_cell_setting monoclinic
_symmetry_space_group_name_Hall 'P 2yb'
_symmetry_space_group_name_H-M 'P 1 21 1'
_atom_sites_solution_hydrogens geom
_atom_sites_solution_primary direct
_atom_sites_solution_secondary difmap
_audit_conform_dict_location ftp://ftp.iucr.org/pub/cif_core.dic
_audit_conform_dict_name cif_core.dic
_audit_conform_dict_version 2.3
_audit_creation_date 2016-09-15T15:31:46-00:00
_audit_creation_method 'WinGX routine CIF_UPDATE'
_audit_update_record
;
2017-03-06 deposited with the CCDC.
2017-05-30 downloaded from the CCDC.
;
_cell_angle_alpha 90
_cell_angle_beta 90.519(3)
_cell_angle_gamma 90
_cell_formula_units_Z 8
_cell_length_a 11.8337(3)
_cell_length_b 38.6027(9)
_cell_length_c 14.7550(5)
_cell_measurement_reflns_used 5205
_cell_measurement_temperature 130(2)
_cell_measurement_theta_max 25.093
_cell_measurement_theta_min 2.512
_cell_volume 6740.0(3)
_computing_cell_refinement
;
        CrysAlisPro, Agilent Technologies,
        Version 1.171.37.31 (release 14-01-2014 CrysAlis171 .NET)
        (compiled Jan 14 2014,18:38:05)
;
_computing_data_collection
;
        CrysAlisPro, Agilent Technologies,
        Version 1.171.37.31 (release 14-01-2014 CrysAlis171 .NET)
        (compiled Jan 14 2014,18:38:05)
;
_computing_data_reduction
;
        CrysAlisPro, Agilent Technologies,
        Version 1.171.37.31 (release 14-01-2014 CrysAlis171 .NET)
        (compiled Jan 14 2014,18:38:05)
;
_computing_structure_refinement 'SHELXL-97 (Sheldrick, 1997)'
_computing_structure_solution
;
            SHELXS-97
            Program for Crystal Structure Analysis (Release 97-2)
            G. M. Sheldrick, Institut f\"ur Anorganische Chemie der Universit\"at,
            Tammanstrasse 4, D-3400 G\"ottingen, Germany, 1998.
;
_diffrn_ambient_temperature 130(2)
_diffrn_detector 'CCD plate'
_diffrn_detector_area_resol_mean 16.356
_diffrn_measured_fraction_theta_full 0.999
_diffrn_measured_fraction_theta_max 0.999
_diffrn_measurement_device 'four-circle diffractometer'
_diffrn_measurement_device_type 'Xcalibur, Sapphire3, Gemini'
_diffrn_measurement_method '\w scans'
_diffrn_orient_matrix_UB_11 -0.0598787
_diffrn_orient_matrix_UB_12 -0.0008161
_diffrn_orient_matrix_UB_13 -0.0015076
_diffrn_orient_matrix_UB_21 0.0003968
_diffrn_orient_matrix_UB_22 0.0062782
_diffrn_orient_matrix_UB_23 -0.0452016
_diffrn_orient_matrix_UB_31 0.0029603
_diffrn_orient_matrix_UB_32 -0.0172434
_diffrn_orient_matrix_UB_33 -0.0163113
_diffrn_radiation_monochromator graphite
_diffrn_radiation_probe x-ray
_diffrn_radiation_type MoK\a
_diffrn_radiation_wavelength 0.71073
_diffrn_reflns_av_R_equivalents 0.0572
_diffrn_reflns_av_unetI/netI 0.0813
_diffrn_reflns_limit_h_max 14
_diffrn_reflns_limit_h_min -14
_diffrn_reflns_limit_k_max 45
_diffrn_reflns_limit_k_min -46
_diffrn_reflns_limit_l_max 17
_diffrn_reflns_limit_l_min -17
_diffrn_reflns_number 58498
_diffrn_reflns_theta_full 25.35
_diffrn_reflns_theta_max 25.35
_diffrn_reflns_theta_min 2.1
_diffrn_source 'Enhance (Mo) X-ray Source'
_exptl_absorpt_coefficient_mu 0.801
_exptl_absorpt_correction_T_max 1
_exptl_absorpt_correction_T_min 0.9056
_exptl_absorpt_correction_type multi-scan
_exptl_absorpt_process_details
;
        CrysAlisPro, Agilent Technologies,
        Version 1.171.37.31 (release 14-01-2014 CrysAlis171 .NET)
        (compiled Jan 14 2014,18:38:05)
        Empirical absorption correction using spherical harmonics,
 implemented in SCALE3 ABSPACK scaling algorithm.
;
_exptl_crystal_colour colourless
_exptl_crystal_density_diffrn 1.367
_exptl_crystal_density_method 'not measured'
_exptl_crystal_description prism
_exptl_crystal_F_000 2880
_exptl_crystal_size_max 0.2
_exptl_crystal_size_mid 0.2
_exptl_crystal_size_min 0.1
_refine_diff_density_max 1.091
_refine_diff_density_min -0.834
_refine_diff_density_rms 0.091
_refine_ls_abs_structure_details 'Flack H D (1983), Acta Cryst. A39, 876-881'
_refine_ls_abs_structure_Flack 0.398(19)
_refine_ls_extinction_method none
_refine_ls_goodness_of_fit_ref 1.072
_refine_ls_hydrogen_treatment constr
_refine_ls_matrix_type full
_refine_ls_number_parameters 1528
_refine_ls_number_reflns 23534
_refine_ls_number_restraints 485
_refine_ls_restrained_S_all 1.077
_refine_ls_R_factor_all 0.0793
_refine_ls_R_factor_gt 0.0588
_refine_ls_shift/su_max 0.003
_refine_ls_shift/su_mean 0
_refine_ls_structure_factor_coef Fsqd
_refine_ls_weighting_details 'calc w=1/[\s^2^(Fo^2^)+(0.0314P)^2^+10.0624P] where P=(Fo^2^+2Fc^2^)/3'
_refine_ls_weighting_scheme calc
_refine_ls_wR_factor_gt 0.1057
_refine_ls_wR_factor_ref 0.1134
_reflns_number_gt 19107
_reflns_number_total 23534
_reflns_threshold_expression >2sigma(I)
_cod_data_source_file c7dt01336a2.cif
_cod_data_source_block x2024
_cod_original_sg_symbol_H-M 'P 21'
_cod_database_code 7043354

loop_
_symmetry_equiv_pos_as_xyz
'x, y, z'
'-x, y+1/2, -z'

loop_
_atom_site_label
_atom_site_type_symbol
_atom_site_fract_x
_atom_site_fract_y
_atom_site_fract_z
_atom_site_U_iso_or_equiv
_atom_site_adp_type
_atom_site_occupancy
_atom_site_symmetry_multiplicity
_atom_site_calc_flag
_atom_site_refinement_flags
_atom_site_disorder_assembly
_atom_site_disorder_group
C1 C -0.0136(6) 0.71833(17) 1.1174(6) 0.0300(16) Uani 1 1 d U . .
C2 C -0.0836(7) 0.7299(2) 1.1832(6) 0.0410(18) Uani 1 1 d U . .
H2 H -0.1391 0.7475 1.1765 0.049 Uiso 1 1 calc R . .
C3 C -0.0592(7) 0.7109(2) 1.2650(6) 0.048(2) Uani 1 1 d U . .
H3 H -0.0953 0.7135 1.3218 0.058 Uiso 1 1 calc R . .
C4 C 0.0237(8) 0.6888(2) 1.2457(6) 0.051(2) Uani 1 1 d U . .
H4 H 0.0561 0.6725 1.2865 0.061 Uiso 1 1 calc R . .
C5 C -0.1556(7) 0.75863(19) 0.9776(6) 0.0331(18) Uani 1 1 d U . .
C6 C -0.2523(6) 0.7475(2) 1.0157(6) 0.038(2) Uani 1 1 d U . .
H6 H -0.2626 0.7261 1.0461 0.046 Uiso 1 1 calc R . .
C7 C -0.3345(7) 0.7729(2) 1.0026(7) 0.047(2) Uani 1 1 d U . .
H7 H -0.4107 0.7717 1.022 0.056 Uiso 1 1 calc R . .
C8 C -0.2893(8) 0.7984(2) 0.9595(7) 0.055(3) Uani 1 1 d U . .
H8 H -0.3271 0.8192 0.9431 0.066 Uiso 1 1 calc R . .
C9 C 0.1655(7) 0.75866(18) 1.0140(6) 0.0329(18) Uani 1 1 d U . .
C10 C 0.2229(7) 0.7581(2) 1.0924(6) 0.041(2) Uani 1 1 d U . .
H10 H 0.2015 0.7458 1.1455 0.049 Uiso 1 1 calc R . .
C11 C 0.3213(7) 0.7788(2) 1.0831(7) 0.043(2) Uani 1 1 d U . .
H11 H 0.3779 0.783 1.1279 0.052 Uiso 1 1 calc R . .
C12 C 0.3182(8) 0.7910(2) 1.0010(7) 0.054(2) Uani 1 1 d U . .
H12 H 0.3733 0.8061 0.9764 0.065 Uiso 1 1 calc R . .
C13 C 0.0092(7) 0.67955(19) 0.9372(6) 0.0314(17) Uani 1 1 d U . .
C14 C -0.0073(6) 0.65165(18) 0.9866(6) 0.035(2) Uani 1 1 d U . .
H14 H -0.0208 0.6515 1.05 0.043 Uiso 1 1 calc R . .
C15 C -0.0020(8) 0.6220(2) 0.9310(7) 0.049(2) Uani 1 1 d U . .
H15 H -0.0116 0.5987 0.9502 0.059 Uiso 1 1 calc R . .
C16 C 0.0186(7) 0.63228(19) 0.8477(6) 0.043(2) Uani 1 1 d U . .
H16 H 0.0279 0.6176 0.7966 0.052 Uiso 1 1 calc R . .
C17 C 0.0227(6) 0.75128(17) 0.8257(6) 0.0266(17) Uani 1 1 d U . .
C18 C -0.0543(7) 0.7568(2) 0.7612(6) 0.040(2) Uani 1 1 d U . .
H18 H -0.1339 0.7554 0.7685 0.048 Uiso 1 1 calc R . .
C19 C 0.0025(8) 0.7651(2) 0.6794(6) 0.043(2) Uani 1 1 d U . .
H19 H -0.0326 0.7707 0.6231 0.051 Uiso 1 1 calc R . .
C20 C 0.1102(8) 0.7638(2) 0.6948(6) 0.046(2) Uani 1 1 d U . .
H20 H 0.1675 0.7678 0.6513 0.055 Uiso 1 1 calc R . .
C21 C -0.0007(6) 0.55502(18) 0.6623(6) 0.0312(19) Uani 1 1 d . . .
C22 C 0.0598(7) 0.53931(19) 0.7292(6) 0.041(2) Uani 1 1 d . . .
H22 H 0.1355 0.5313 0.7253 0.049 Uiso 1 1 calc R . .
C23 C -0.0121(8) 0.53707(19) 0.8069(6) 0.041(2) Uani 1 1 d . . .
H23 H 0.0067 0.5266 0.8633 0.05 Uiso 1 1 calc R . .
C24 C -0.1095(8) 0.5523(2) 0.7858(6) 0.045(2) Uani 1 1 d . . .
H24 H -0.1719 0.555 0.8253 0.054 Uiso 1 1 calc R . .
C25 C -0.1075(7) 0.53251(19) 0.4843(6) 0.0335(19) Uani 1 1 d . . .
C26 C -0.1723(7) 0.5121(2) 0.5353(6) 0.042(2) Uani 1 1 d . . .
H26 H -0.1674 0.5098 0.5993 0.051 Uiso 1 1 calc R . .
C27 C -0.2494(7) 0.4946(2) 0.4776(7) 0.046(2) Uani 1 1 d . . .
H27 H -0.3055 0.4785 0.4958 0.055 Uiso 1 1 calc R . .
C28 C -0.2295(7) 0.5047(2) 0.3948(7) 0.048(2) Uani 1 1 d . . .
H28 H -0.2692 0.4969 0.3423 0.058 Uiso 1 1 calc R . .
C29 C 0.2023(7) 0.5443(2) 0.5315(6) 0.0372(19) Uani 1 1 d U . .
C30 C 0.3048(7) 0.5548(2) 0.5090(6) 0.0442(19) Uani 1 1 d U . .
H30 H 0.3202 0.5751 0.4748 0.053 Uiso 1 1 calc R . .
C31 C 0.3881(7) 0.5320(2) 0.5423(6) 0.044(2) Uani 1 1 d U . .
H31 H 0.4678 0.5339 0.5373 0.053 Uiso 1 1 calc R . .
C32 C 0.3332(7) 0.5087(2) 0.5799(7) 0.060(2) Uani 1 1 d U . .
H32 H 0.3666 0.4891 0.6085 0.072 Uiso 1 1 calc R . .
C33 C 0.0181(7) 0.6215(2) 0.5350(6) 0.0400(18) Uani 1 1 d U . .
C34 C 0.0338(8) 0.6472(2) 0.4766(7) 0.049(2) Uani 1 1 d U . .
H34 H 0.0534 0.6452 0.4145 0.058 Uiso 1 1 calc R . .
C35 C 0.0155(8) 0.6784(2) 0.5257(8) 0.062(2) Uani 1 1 d U . .
H35 H 0.016 0.7011 0.5009 0.074 Uiso 1 1 calc R . .
C36 C -0.0014(8) 0.6710(2) 0.6062(9) 0.062(2) Uani 1 1 d U . .
H36 H -0.0132 0.6876 0.6526 0.074 Uiso 1 1 calc R . .
C37 C 0.0620(7) 0.57392(19) 0.3661(6) 0.0339(17) Uani 1 1 d U . .
C38 C 0.0138(6) 0.5966(2) 0.3076(6) 0.0317(16) Uani 1 1 d U . .
H38 H -0.0361 0.6148 0.3242 0.038 Uiso 1 1 calc R . .
C39 C 0.0475(8) 0.5894(3) 0.2207(7) 0.050(2) Uani 1 1 d U . .
H39 H 0.025 0.6018 0.1679 0.06 Uiso 1 1 calc R . .
C40 C 0.1142(8) 0.5633(3) 0.2225(6) 0.058(2) Uani 1 1 d U . .
H40 H 0.1492 0.553 0.1714 0.07 Uiso 1 1 calc R . .
C41 C 0.4324(7) 0.9807(2) 1.1110(7) 0.041(2) Uani 1 1 d . . .
C42 C 0.4661(7) 0.95672(19) 1.1746(6) 0.038(2) Uani 1 1 d . . .
H42 H 0.5074 0.9364 1.1604 0.045 Uiso 1 1 calc R . .
C43 C 0.4324(8) 0.9656(2) 1.2640(6) 0.043(2) Uani 1 1 d . . .
H43 H 0.4453 0.9526 1.3178 0.051 Uiso 1 1 calc R . .
C44 C 0.3787(8) 0.9960(3) 1.2563(6) 0.049(2) Uani 1 1 d . . .
H44 H 0.349 1.0089 1.3055 0.059 Uiso 1 1 calc R . .
C45 C 0.2907(7) 1.00941(19) 0.9444(6) 0.034(2) Uani 1 1 d . . .
C46 C 0.2022(7) 1.0161(2) 0.9972(7) 0.052(3) Uani 1 1 d . . .
H46 H 0.2007 1.0142 1.0614 0.063 Uiso 1 1 calc R . .
C47 C 0.1103(7) 1.0265(2) 0.9402(7) 0.050(2) Uani 1 1 d . . .
H47 H 0.0365 1.0326 0.9595 0.06 Uiso 1 1 calc R . .
C48 C 0.1456(6) 1.0261(2) 0.8570(7) 0.044(2) Uani 1 1 d . . .
H48 H 0.1014 1.0325 0.8056 0.053 Uiso 1 1 calc R . .
C49 C 0.4871(7) 0.9366(2) 0.9397(6) 0.0336(17) Uani 1 1 d U . .
C50 C 0.5294(7) 0.9209(2) 0.8649(6) 0.0417(18) Uani 1 1 d U . .
H50 H 0.5616 0.9319 0.8138 0.05 Uiso 1 1 calc R . .
C51 C 0.5160(7) 0.8846(2) 0.8779(7) 0.0451(19) Uani 1 1 d U . .
H51 H 0.5368 0.8668 0.837 0.054 Uiso 1 1 calc R . .
C52 C 0.4684(8) 0.8805(2) 0.9588(7) 0.052(2) Uani 1 1 d U . .
H52 H 0.4503 0.8587 0.9851 0.062 Uiso 1 1 calc R . .
C53 C 0.5970(7) 1.02558(18) 1.0179(6) 0.0344(19) Uani 1 1 d U . .
C54 C 0.6480(7) 1.0277(2) 1.0987(6) 0.040(2) Uani 1 1 d U . .
H54 H 0.6305 1.014 1.1503 0.047 Uiso 1 1 calc R . .
C55 C 0.7321(8) 1.0535(2) 1.0952(7) 0.050(2) Uani 1 1 d U . .
H55 H 0.7815 1.0602 1.1432 0.06 Uiso 1 1 calc R . .
C56 C 0.7290(7) 1.0665(2) 1.0125(7) 0.051(2) Uani 1 1 d U . .
H56 H 0.7767 1.0845 0.991 0.061 Uiso 1 1 calc R . .
C57 C 0.5151(7) 1.0015(2) 0.8241(6) 0.0382(18) Uani 1 1 d U . .
C58 C 0.6177(9) 1.0112(3) 0.7879(7) 0.062(2) Uani 1 1 d U . .
H58 H 0.6836 1.0168 0.8221 0.074 Uiso 1 1 calc R . .
C59 C 0.6095(8) 1.0115(3) 0.6931(7) 0.055(2) Uani 1 1 d U . .
H59 H 0.6673 1.0171 0.6513 0.066 Uiso 1 1 calc R . .
C60 C 0.5068(8) 1.0027(3) 0.6747(6) 0.056(2) Uani 1 1 d U . .
H60 H 0.4757 1.0008 0.6153 0.068 Uiso 1 1 calc R . .
C61 C 0.4893(7) 0.79792(17) 0.6191(6) 0.033(2) Uani 1 1 d . . .
C62 C 0.5659(6) 0.79057(18) 0.6836(6) 0.0338(19) Uani 1 1 d . . .
H62 H 0.645 0.7887 0.6745 0.041 Uiso 1 1 calc R . .
C63 C 0.5100(8) 0.7859(2) 0.7688(6) 0.045(2) Uani 1 1 d . . .
H63 H 0.5436 0.7795 0.8251 0.054 Uiso 1 1 calc R . .
C64 C 0.4000(9) 0.7925(2) 0.7520(6) 0.042(2) Uani 1 1 d . . .
H64 H 0.342 0.7921 0.7961 0.05 Uiso 1 1 calc R . .
C65 C 0.5059(7) 0.8698(2) 0.5153(7) 0.045(2) Uani 1 1 d . . .
C66 C 0.5261(7) 0.89851(18) 0.4687(6) 0.040(2) Uani 1 1 d . . .
H66 H 0.5442 0.8993 0.4062 0.048 Uiso 1 1 calc R . .
C67 C 0.5169(7) 0.9272(2) 0.5248(7) 0.049(2) Uani 1 1 d . . .
H67 H 0.5262 0.9507 0.5076 0.058 Uiso 1 1 calc R . .
C68 C 0.4927(7) 0.9156(2) 0.6073(7) 0.045(2) Uani 1 1 d . . .
H68 H 0.4821 0.9294 0.6598 0.054 Uiso 1 1 calc R . .
C69 C 0.3464(7) 0.7915(2) 0.4321(6) 0.036(2) Uani 1 1 d . . .
C70 C 0.2903(7) 0.7912(2) 0.3519(6) 0.038(2) Uani 1 1 d . . .
H70 H 0.311 0.8036 0.2988 0.046 Uiso 1 1 calc R . .
C71 C 0.1978(7) 0.7699(2) 0.3609(7) 0.043(2) Uani 1 1 d . . .
H71 H 0.1441 0.7642 0.315 0.052 Uiso 1 1 calc R . .
C72 C 0.1981(8) 0.7588(3) 0.4458(7) 0.059(3) Uani 1 1 d . . .
H72 H 0.142 0.7443 0.4712 0.07 Uiso 1 1 calc R . .
C73 C 0.6686(7) 0.79004(18) 0.4681(6) 0.035(2) Uani 1 1 d . . .
C74 C 0.7628(7) 0.7990(2) 0.4274(7) 0.052(3) Uani 1 1 d . . .
H74 H 0.7739 0.8194 0.3925 0.062 Uiso 1 1 calc R . .
C75 C 0.8435(7) 0.7735(2) 0.4445(7) 0.056(3) Uani 1 1 d . . .
H75 H 0.9194 0.7732 0.4241 0.067 Uiso 1 1 calc R . .
C76 C 0.7939(7) 0.7498(2) 0.4943(7) 0.050(2) Uani 1 1 d . . .
H76 H 0.8292 0.7292 0.5157 0.06 Uiso 1 1 calc R . .
C77 C 0.5285(7) 0.8315(2) 0.3280(6) 0.042(2) Uani 1 1 d . . .
C78 C 0.5871(7) 0.8183(2) 0.2633(6) 0.037(2) Uani 1 1 d . . .
H78 H 0.6388 0.7996 0.271 0.045 Uiso 1 1 calc R . .
C79 C 0.5658(8) 0.8344(2) 0.1818(7) 0.054(3) Uani 1 1 d . . .
H79 H 0.5971 0.8284 0.1248 0.065 Uiso 1 1 calc R . .
C80 C 0.4929(9) 0.8600(2) 0.1981(6) 0.050(2) Uani 1 1 d . . .
H80 H 0.4648 0.8763 0.1554 0.06 Uiso 1 1 calc R . .
C81 C 0.3339(9) 0.6510(2) 0.5979(7) 0.064(3) Uani 1 1 d . . .
H81A H 0.3882 0.6527 0.5484 0.096 Uiso 1 1 calc R . .
H81B H 0.2581 0.6566 0.5751 0.096 Uiso 1 1 calc R . .
H81C H 0.3342 0.6273 0.622 0.096 Uiso 1 1 calc R . .
C82 C 0.3946(8) 0.7078(3) 0.6269(7) 0.063(3) Uani 1 1 d . . .
H82A H 0.4243 0.7239 0.6724 0.094 Uiso 1 1 calc R . .
H82B H 0.327 0.7177 0.5981 0.094 Uiso 1 1 calc R . .
H82C H 0.4522 0.7036 0.5808 0.094 Uiso 1 1 calc R . .
C83 C 0.2705(7) 0.6802(2) 0.7319(6) 0.040(2) Uani 1 1 d . . .
H83A H 0.2386 0.6573 0.7478 0.048 Uiso 1 1 calc R . .
H83B H 0.2106 0.6937 0.7006 0.048 Uiso 1 1 calc R . .
C84 C 0.3054(7) 0.6991(2) 0.8184(6) 0.046(2) Uani 1 1 d . . .
H84A H 0.3373 0.722 0.8027 0.055 Uiso 1 1 calc R . .
H84B H 0.238 0.7029 0.8564 0.055 Uiso 1 1 calc R . .
C85 C 0.3365(8) 0.6501(2) 0.9168(6) 0.051(2) Uani 1 1 d . . .
H85A H 0.2661 0.658 0.9445 0.077 Uiso 1 1 calc R . .
H85B H 0.3874 0.6412 0.9641 0.077 Uiso 1 1 calc R . .
H85C H 0.3197 0.6317 0.8731 0.077 Uiso 1 1 calc R . .
C86 C 0.4379(8) 0.7022(2) 0.9380(7) 0.059(3) Uani 1 1 d . . .
H86A H 0.4891 0.6893 0.9781 0.089 Uiso 1 1 calc R . .
H86B H 0.377 0.7124 0.9737 0.089 Uiso 1 1 calc R . .
H86C H 0.48 0.7207 0.9077 0.089 Uiso 1 1 calc R . .
C87 C 0.5642(8) 0.5961(2) 0.8586(6) 0.046(2) Uani 1 1 d . . .
H87A H 0.6178 0.6118 0.8887 0.069 Uiso 1 1 calc R . .
H87B H 0.5962 0.5728 0.8563 0.069 Uiso 1 1 calc R . .
H87C H 0.4934 0.5957 0.8925 0.069 Uiso 1 1 calc R . .
C88 C 0.4681(9) 0.5831(2) 0.7188(7) 0.067(3) Uani 1 1 d . . .
H88A H 0.5027 0.5601 0.7228 0.1 Uiso 1 1 calc R . .
H88B H 0.4587 0.5896 0.655 0.1 Uiso 1 1 calc R . .
H88C H 0.394 0.5827 0.748 0.1 Uiso 1 1 calc R . .
C89 C 0.6486(9) 0.6123(3) 0.7148(7) 0.064(3) Uani 1 1 d . . .
H89A H 0.6895 0.5899 0.7159 0.077 Uiso 1 1 calc R . .
H89B H 0.6313 0.618 0.6508 0.077 Uiso 1 1 calc R . .
C90 C 0.7223(8) 0.6395(3) 0.7535(8) 0.069(3) Uani 1 1 d . . .
H90A H 0.792 0.6413 0.7173 0.083 Uiso 1 1 calc R . .
H90B H 0.7442 0.6331 0.8162 0.083 Uiso 1 1 calc R . .
C91 C 0.6807(9) 0.6904(3) 0.6668(8) 0.081(4) Uani 1 1 d . . .
H91A H 0.6523 0.6754 0.6179 0.122 Uiso 1 1 calc R . .
H91B H 0.7615 0.6946 0.6583 0.122 Uiso 1 1 calc R . .
H91C H 0.6399 0.7125 0.6656 0.122 Uiso 1 1 calc R . .
C92 C 0.7092(10) 0.6940(3) 0.8268(9) 0.085(4) Uani 1 1 d . . .
H92A H 0.6683 0.716 0.8301 0.128 Uiso 1 1 calc R . .
H92B H 0.7894 0.6985 0.8158 0.128 Uiso 1 1 calc R . .
H92C H 0.7011 0.6815 0.8842 0.128 Uiso 1 1 calc R . .
C93A C 0.5873(18) 0.7190(4) 0.1978(13) 0.062(2) Uani 0.497(13) 1 d PD A 1
H93A H 0.6699 0.7176 0.2019 0.094 Uiso 0.497(13) 1 calc PR A 1
H93B H 0.564 0.7433 0.1995 0.094 Uiso 0.497(13) 1 calc PR A 1
H93C H 0.5615 0.7085 0.1408 0.094 Uiso 0.497(13) 1 calc PR A 1
C94A C 0.5854(18) 0.7168(5) 0.3538(14) 0.062(2) Uani 0.497(13) 1 d PD A 1
H94A H 0.6642 0.7093 0.3605 0.094 Uiso 0.497(13) 1 calc PR A 1
H94B H 0.5439 0.711 0.4089 0.094 Uiso 0.497(13) 1 calc PR A 1
H94C H 0.5829 0.7419 0.3438 0.094 Uiso 0.497(13) 1 calc PR A 1
C93B C 0.6264(15) 0.7239(4) 0.2531(17) 0.062(2) Uani 0.503(13) 1 d PD A 2
H93D H 0.699 0.715 0.2756 0.094 Uiso 0.503(13) 1 calc PR A 2
H93E H 0.6116 0.7466 0.2802 0.094 Uiso 0.503(13) 1 calc PR A 2
H93F H 0.6291 0.7262 0.187 0.094 Uiso 0.503(13) 1 calc PR A 2
C94B C 0.531(2) 0.7056(5) 0.3775(11) 0.062(2) Uani 0.503(13) 1 d PD A 2
H94D H 0.6071 0.7022 0.4035 0.094 Uiso 0.503(13) 1 calc PR A 2
H94E H 0.4788 0.6892 0.4052 0.094 Uiso 0.503(13) 1 calc PR A 2
H94F H 0.5062 0.7293 0.3892 0.094 Uiso 0.503(13) 1 calc PR A 2
C95 C 0.4197(8) 0.7062(2) 0.2527(10) 0.081(4) Uani 1 1 d . A .
H95A H 0.3965 0.7288 0.2781 0.097 Uiso 1 1 calc R . .
H95B H 0.4141 0.7078 0.1859 0.097 Uiso 1 1 calc R . .
C96 C 0.3438(8) 0.6800(3) 0.2836(10) 0.081(4) Uani 1 1 d . A .
H96A H 0.2677 0.6851 0.2584 0.097 Uiso 1 1 calc R . .
H96B H 0.3389 0.6817 0.3504 0.097 Uiso 1 1 calc R . .
C97 C 0.3349(8) 0.6368(3) 0.1679(7) 0.068(3) Uani 1 1 d . A .
H97A H 0.2532 0.6404 0.163 0.101 Uiso 1 1 calc R . .
H97B H 0.3526 0.6126 0.1535 0.101 Uiso 1 1 calc R . .
H97C H 0.3736 0.6521 0.1252 0.101 Uiso 1 1 calc R . .
C98 C 0.3226(9) 0.6205(3) 0.3237(7) 0.077(4) Uani 1 1 d . A .
H98A H 0.2401 0.6219 0.3189 0.115 Uiso 1 1 calc R . .
H98B H 0.3465 0.6265 0.3855 0.115 Uiso 1 1 calc R . .
H98C H 0.3473 0.5969 0.3096 0.115 Uiso 1 1 calc R . .
C99 C 0.5900(8) 0.5971(2) 0.1120(7) 0.057(3) Uani 1 1 d . A .
H99A H 0.5523 0.5822 0.1563 0.086 Uiso 1 1 calc R . .
H99B H 0.6435 0.5833 0.0769 0.086 Uiso 1 1 calc R . .
H99C H 0.5334 0.6073 0.0711 0.086 Uiso 1 1 calc R . .
C100 C 0.6979(9) 0.6496(3) 0.0907(7) 0.068(3) Uani 1 1 d . A .
H10A H 0.7602 0.6383 0.0588 0.102 Uiso 1 1 calc R . .
H10B H 0.7256 0.6707 0.1205 0.102 Uiso 1 1 calc R . .
H10C H 0.638 0.6556 0.0473 0.102 Uiso 1 1 calc R . .
C101 C 0.7465(8) 0.6108(2) 0.2116(7) 0.054(3) Uani 1 1 d . A .
H10D H 0.7883 0.5944 0.1726 0.065 Uiso 1 1 calc R . .
H10E H 0.7989 0.6296 0.2295 0.065 Uiso 1 1 calc R . .
C102 C 0.7088(8) 0.5927(2) 0.2922(7) 0.061(3) Uani 1 1 d . A .
H10F H 0.775 0.5822 0.3229 0.073 Uiso 1 1 calc R . .
H10G H 0.657 0.5738 0.2739 0.073 Uiso 1 1 calc R . .
C103 C 0.5905(8) 0.5934(3) 0.4235(7) 0.068(3) Uani 1 1 d . A .
H10H H 0.5485 0.6078 0.4664 0.102 Uiso 1 1 calc R . .
H10I H 0.6463 0.5794 0.4567 0.102 Uiso 1 1 calc R . .
H10J H 0.538 0.5781 0.391 0.102 Uiso 1 1 calc R . .
C104 C 0.7267(10) 0.6372(3) 0.4111(8) 0.089(4) Uani 1 1 d . A .
H10K H 0.7853 0.6224 0.4382 0.134 Uiso 1 1 calc R . .
H10L H 0.685 0.6489 0.4593 0.134 Uiso 1 1 calc R . .
H10M H 0.762 0.6545 0.3718 0.134 Uiso 1 1 calc R . .
C105 C -0.0581(9) 0.9625(2) 0.5870(7) 0.058(3) Uani 1 1 d . . .
H10N H 0.0222 0.9685 0.5831 0.087 Uiso 1 1 calc R . .
H10O H -0.1029 0.9838 0.5917 0.087 Uiso 1 1 calc R . .
H10P H -0.0811 0.9497 0.5326 0.087 Uiso 1 1 calc R . .
C106 C -0.0530(12) 0.9605(3) 0.7447(7) 0.089(4) Uani 1 1 d . . .
H10Q H -0.1099 0.9788 0.7513 0.133 Uiso 1 1 calc R . .
H10R H 0.0221 0.971 0.7401 0.133 Uiso 1 1 calc R . .
H10S H -0.055 0.9452 0.7977 0.133 Uiso 1 1 calc R . .
C107 C -0.1981(8) 0.9297(3) 0.6586(10) 0.081(4) Uani 1 1 d . . .
H10T H -0.2477 0.9492 0.676 0.098 Uiso 1 1 calc R . .
H10U H -0.2151 0.9239 0.5946 0.098 Uiso 1 1 calc R . .
C108 C -0.2231(8) 0.9015(2) 0.7120(9) 0.078(4) Uani 1 1 d . . .
H10V H -0.3029 0.8949 0.701 0.093 Uiso 1 1 calc R . .
H10W H -0.2158 0.9084 0.7764 0.093 Uiso 1 1 calc R . .
C109 C -0.1701(9) 0.8465(3) 0.7717(8) 0.074(3) Uani 1 1 d . . .
H09A H -0.1306 0.8247 0.759 0.112 Uiso 1 1 calc R . .
H09B H -0.2512 0.8419 0.7779 0.112 Uiso 1 1 calc R . .
H09C H -0.1406 0.8565 0.8282 0.112 Uiso 1 1 calc R . .
C110 C -0.1846(8) 0.8518(3) 0.6133(7) 0.065(3) Uani 1 1 d . . .
H11A H -0.1607 0.865 0.5601 0.098 Uiso 1 1 calc R . .
H11B H -0.2667 0.8487 0.6114 0.098 Uiso 1 1 calc R . .
H11C H -0.1476 0.8291 0.6132 0.098 Uiso 1 1 calc R . .
C111 C 0.1759(16) 0.9112(6) 0.8413(14) 0.063(2) Uani 0.68(5) 1 d PD B 1
H11D H 0.2445 0.9029 0.872 0.095 Uiso 0.68(5) 1 calc PR B 1
H11E H 0.1146 0.913 0.8852 0.095 Uiso 0.68(5) 1 calc PR B 1
H11F H 0.1904 0.934 0.8145 0.095 Uiso 0.68(5) 1 calc PR B 1
C112 C 0.1139(17) 0.8536(5) 0.8171(16) 0.063(2) Uani 0.68(5) 1 d PD B 1
H11G H 0.0528 0.8577 0.8603 0.095 Uiso 0.68(5) 1 calc PR B 1
H11H H 0.1803 0.8445 0.8495 0.095 Uiso 0.68(5) 1 calc PR B 1
H11I H 0.0889 0.8367 0.7715 0.095 Uiso 0.68(5) 1 calc PR B 1
C011 C 0.188(3) 0.9193(8) 0.813(3) 0.063(2) Uani 0.32(5) 1 d PD B 2
H01A H 0.2609 0.9146 0.8416 0.095 Uiso 0.32(5) 1 calc PR B 2
H01B H 0.1342 0.9275 0.8581 0.095 Uiso 0.32(5) 1 calc PR B 2
H01C H 0.1967 0.937 0.7656 0.095 Uiso 0.32(5) 1 calc PR B 2
C012 C 0.134(4) 0.8620(11) 0.846(3) 0.063(2) Uani 0.32(5) 1 d PD B 2
H01D H 0.0542 0.8603 0.8637 0.095 Uiso 0.32(5) 1 calc PR B 2
H01E H 0.1795 0.8696 0.8975 0.095 Uiso 0.32(5) 1 calc PR B 2
H01F H 0.1599 0.8392 0.8253 0.095 Uiso 0.32(5) 1 calc PR B 2
C113 C 0.2386(7) 0.8783(3) 0.7106(6) 0.061(3) Uani 1 1 d . B .
H11J H 0.2959 0.8651 0.7456 0.074 Uiso 1 1 calc R . .
H11K H 0.2746 0.9 0.6897 0.074 Uiso 1 1 calc R . .
C114 C 0.2040(7) 0.8577(2) 0.6306(6) 0.046(2) Uani 1 1 d . B .
H11L H 0.1734 0.8352 0.6511 0.055 Uiso 1 1 calc R . .
H11M H 0.2713 0.853 0.5932 0.055 Uiso 1 1 calc R . .
C115 C 0.1654(9) 0.9045(2) 0.5252(7) 0.061(3) Uani 1 1 d . B .
H11N H 0.1064 0.9158 0.4887 0.091 Uiso 1 1 calc R . .
H11O H 0.2252 0.8961 0.4854 0.091 Uiso 1 1 calc R . .
H11P H 0.1971 0.9212 0.5685 0.091 Uiso 1 1 calc R . .
C116 C 0.0792(8) 0.8502(3) 0.5070(7) 0.061(3) Uani 1 1 d . B .
H11Q H 0.1393 0.8462 0.463 0.091 Uiso 1 1 calc R . .
H11R H 0.0117 0.8589 0.4756 0.091 Uiso 1 1 calc R . .
H11S H 0.0612 0.8283 0.5377 0.091 Uiso 1 1 calc R . .
C117 C 0.9233(15) 0.9486(4) 0.3163(13) 0.0572(11) Uani 0.527(7) 1 d PD C 1
H11T H 0.8763 0.9679 0.3373 0.086 Uiso 0.527(7) 1 calc PR C 1
H11U H 0.9778 0.9572 0.272 0.086 Uiso 0.527(7) 1 calc PR C 1
H11V H 0.9639 0.9384 0.368 0.086 Uiso 0.527(7) 1 calc PR C 1
C118 C 0.8041(16) 0.9007(5) 0.3498(11) 0.0572(11) Uani 0.527(7) 1 d PD C 1
H11W H 0.7588 0.8811 0.328 0.086 Uiso 0.527(7) 1 calc PR C 1
H11X H 0.7573 0.9158 0.3874 0.086 Uiso 0.527(7) 1 calc PR C 1
H11Y H 0.8681 0.8921 0.3859 0.086 Uiso 0.527(7) 1 calc PR C 1
C119 C 0.7466(12) 0.9338(5) 0.2227(10) 0.0572(11) Uani 0.527(7) 1 d PD C 1
H11Z H 0.7079 0.9516 0.2594 0.069 Uiso 0.527(7) 1 calc PR C 1
H111 H 0.6929 0.9147 0.2099 0.069 Uiso 0.527(7) 1 calc PR C 1
C120 C 0.7888(16) 0.9495(4) 0.1347(10) 0.0572(11) Uani 0.527(7) 1 d PD C 1
H12A H 0.7237 0.9596 0.1014 0.069 Uiso 0.527(7) 1 calc PR C 1
H12B H 0.8417 0.9686 0.1494 0.069 Uiso 0.527(7) 1 calc PR C 1
C121 C 0.8212(15) 0.9032(4) -0.0086(11) 0.0572(11) Uani 0.527(7) 1 d PD C 1
H12C H 0.767 0.9158 -0.047 0.086 Uiso 0.527(7) 1 calc PR C 1
H12D H 0.7884 0.881 0.0096 0.086 Uiso 0.527(7) 1 calc PR C 1
H12E H 0.8907 0.8991 -0.0425 0.086 Uiso 0.527(7) 1 calc PR C 1
C122 C 0.8852(16) 0.9575(4) 0.0365(14) 0.0572(11) Uani 0.527(7) 1 d PD C 1
H12F H 0.8284 0.9662 -0.0065 0.086 Uiso 0.527(7) 1 calc PR C 1
H12G H 0.9573 0.9544 0.0055 0.086 Uiso 0.527(7) 1 calc PR C 1
H12H H 0.8949 0.9742 0.0861 0.086 Uiso 0.527(7) 1 calc PR C 1
C017 C 0.8719(18) 0.9411(5) 0.3531(12) 0.0572(11) Uani 0.473(7) 1 d PD C 2
H01G H 0.8027 0.944 0.3883 0.086 Uiso 0.473(7) 1 calc PR C 2
H01H H 0.9009 0.9638 0.3355 0.086 Uiso 0.473(7) 1 calc PR C 2
H01I H 0.9288 0.929 0.3901 0.086 Uiso 0.473(7) 1 calc PR C 2
C018 C 0.7825(16) 0.8879(4) 0.2962(15) 0.0572(11) Uani 0.473(7) 1 d PD C 2
H01J H 0.7057 0.8941 0.3145 0.086 Uiso 0.473(7) 1 calc PR C 2
H01K H 0.8213 0.8762 0.3464 0.086 Uiso 0.473(7) 1 calc PR C 2
H01L H 0.7789 0.8724 0.2436 0.086 Uiso 0.473(7) 1 calc PR C 2
C019 C 0.7763(16) 0.9463(4) 0.2155(11) 0.0572(11) Uani 0.473(7) 1 d PD C 2
H01M H 0.8216 0.9672 0.2023 0.069 Uiso 0.473(7) 1 calc PR C 2
H01N H 0.7088 0.9534 0.25 0.069 Uiso 0.473(7) 1 calc PR C 2
C020 C 0.7394(12) 0.9283(6) 0.1247(11) 0.0572(11) Uani 0.473(7) 1 d PD C 2
H02A H 0.7041 0.9055 0.1366 0.069 Uiso 0.473(7) 1 calc PR C 2
H02B H 0.6851 0.9429 0.0906 0.069 Uiso 0.473(7) 1 calc PR C 2
C021 C 0.7645(15) 0.8997(5) 0.0413(14) 0.0572(11) Uani 0.473(7) 1 d PD C 2
H02C H 0.7507 0.9033 -0.0235 0.086 Uiso 0.473(7) 1 calc PR C 2
H02D H 0.6939 0.9029 0.0745 0.086 Uiso 0.473(7) 1 calc PR C 2
H02E H 0.7925 0.876 0.0512 0.086 Uiso 0.473(7) 1 calc PR C 2
C022 C 0.8975(17) 0.9412(5) -0.0059(12) 0.0572(11) Uani 0.473(7) 1 d PD C 2
H02F H 0.8417 0.9568 -0.0335 0.086 Uiso 0.473(7) 1 calc PR C 2
H02G H 0.9198 0.9236 -0.0501 0.086 Uiso 0.473(7) 1 calc PR C 2
H02H H 0.964 0.9545 0.0132 0.086 Uiso 0.473(7) 1 calc PR C 2
C123 C 1.1435(16) 0.9274(5) 0.2668(11) 0.0763(14) Uani 0.639(10) 1 d PD C 1
H12I H 1.2127 0.9182 0.2946 0.114 Uiso 0.639(10) 1 calc PR C 1
H12J H 1.0787 0.9218 0.3051 0.114 Uiso 0.639(10) 1 calc PR C 1
H12K H 1.15 0.9526 0.2608 0.114 Uiso 0.639(10) 1 calc PR C 1
C124 C 1.1707(17) 0.9351(5) 0.1018(12) 0.0763(14) Uani 0.639(10) 1 d PD C 1
H12L H 1.1356 0.9291 0.0435 0.114 Uiso 0.639(10) 1 calc PR C 1
H12M H 1.2528 0.9324 0.0977 0.114 Uiso 0.639(10) 1 calc PR C 1
H12N H 1.1525 0.9591 0.1172 0.114 Uiso 0.639(10) 1 calc PR C 1
C125 C 1.1634(14) 0.8789(4) 0.1334(13) 0.0763(14) Uani 0.639(10) 1 d PD C 1
H12O H 1.247 0.8777 0.1335 0.092 Uiso 0.639(10) 1 calc PR C 1
H12P H 1.1362 0.8774 0.0699 0.092 Uiso 0.639(10) 1 calc PR C 1
C126 C 1.1129(11) 0.8475(4) 0.1914(13) 0.0763(14) Uani 0.639(10) 1 d PD C 1
H12Q H 1.1475 0.8252 0.1735 0.092 Uiso 0.639(10) 1 calc PR C 1
H12R H 1.1257 0.8512 0.2571 0.092 Uiso 0.639(10) 1 calc PR C 1
C127 C 0.9444(15) 0.8297(5) 0.2519(12) 0.0763(14) Uani 0.639(10) 1 d PD C 1
H12S H 0.9527 0.8444 0.3057 0.114 Uiso 0.639(10) 1 calc PR C 1
H12T H 0.9838 0.8077 0.2623 0.114 Uiso 0.639(10) 1 calc PR C 1
H12U H 0.8641 0.8252 0.2403 0.114 Uiso 0.639(10) 1 calc PR C 1
C128 C 0.9484(15) 0.8304(5) 0.0895(12) 0.0763(14) Uani 0.639(10) 1 d PD C 1
H12V H 0.9858 0.8079 0.082 0.114 Uiso 0.639(10) 1 calc PR C 1
H12W H 0.9607 0.8446 0.0354 0.114 Uiso 0.639(10) 1 calc PR C 1
H12X H 0.8672 0.8268 0.0977 0.114 Uiso 0.639(10) 1 calc PR C 1
C023 C 1.187(3) 0.9093(9) 0.2631(16) 0.0763(14) Uani 0.361(10) 1 d PD C 2
H02I H 1.2353 0.9297 0.2707 0.114 Uiso 0.361(10) 1 calc PR C 2
H02J H 1.2332 0.8883 0.265 0.114 Uiso 0.361(10) 1 calc PR C 2
H02K H 1.1314 0.9086 0.3121 0.114 Uiso 0.361(10) 1 calc PR C 2
C024 C 1.151(3) 0.9473(5) 0.136(2) 0.0763(14) Uani 0.361(10) 1 d PD C 2
H02L H 1.1203 0.9491 0.0746 0.114 Uiso 0.361(10) 1 calc PR C 2
H02M H 1.2333 0.951 0.1348 0.114 Uiso 0.361(10) 1 calc PR C 2
H02N H 1.1166 0.9649 0.1748 0.114 Uiso 0.361(10) 1 calc PR C 2
C025 C 1.1808(19) 0.8803(5) 0.192(2) 0.0763(14) Uani 0.361(10) 1 d PD C 2
H02O H 1.1904 0.8777 0.2585 0.092 Uiso 0.361(10) 1 calc PR C 2
H02P H 1.2569 0.8808 0.1648 0.092 Uiso 0.361(10) 1 calc PR C 2
C026 C 1.1124(14) 0.8483(6) 0.153(2) 0.0763(14) Uani 0.361(10) 1 d PD C 2
H02Q H 1.1238 0.8473 0.0868 0.092 Uiso 0.361(10) 1 calc PR C 2
H02R H 1.1452 0.8269 0.1793 0.092 Uiso 0.361(10) 1 calc PR C 2
C027 C 0.962(3) 0.8151(5) 0.208(2) 0.0763(14) Uani 0.361(10) 1 d PD C 2
H02S H 0.922 0.819 0.2645 0.114 Uiso 0.361(10) 1 calc PR C 2
H02T H 1.0294 0.801 0.2195 0.114 Uiso 0.361(10) 1 calc PR C 2
H02U H 0.9123 0.803 0.1647 0.114 Uiso 0.361(10) 1 calc PR C 2
C028 C 1.018(3) 0.8455(8) 0.0689(14) 0.0763(14) Uani 0.361(10) 1 d PD C 2
H02V H 0.9502 0.8371 0.0377 0.114 Uiso 0.361(10) 1 calc PR C 2
H02W H 1.0805 0.8292 0.0587 0.114 Uiso 0.361(10) 1 calc PR C 2
H02$ H 1.0387 0.8683 0.0453 0.114 Uiso 0.361(10) 1 calc PR C 2
N1 N 0.3656(6) 0.67530(17) 0.6701(5) 0.0420(18) Uani 1 1 d . . .
N2 N 0.3902(5) 0.67901(15) 0.8705(5) 0.0330(16) Uani 1 1 d . . .
N3 N 0.5415(6) 0.60859(16) 0.7650(5) 0.0420(18) Uani 1 1 d . . .
N4 N 0.6632(6) 0.67334(19) 0.7538(6) 0.050(2) Uani 1 1 d . . .
N5 N 0.5349(7) 0.69949(18) 0.2780(7) 0.062(2) Uani 1 1 d D . .
N6 N 0.3730(6) 0.64455(19) 0.2603(5) 0.0469(19) Uani 1 1 d . . .
N7 N 0.6520(5) 0.62535(16) 0.1605(5) 0.0385(17) Uani 1 1 d . . .
N8 N 0.6493(6) 0.61600(19) 0.3579(5) 0.050(2) Uani 1 1 d . . .
N9 N -0.0763(6) 0.94127(17) 0.6662(6) 0.047(2) Uani 1 1 d . . .
N10 N -0.1522(6) 0.87088(17) 0.6970(6) 0.053(2) Uani 1 1 d . . .
N11 N 0.1441(7) 0.8872(2) 0.7711(6) 0.063(2) Uani 1 1 d D . .
N12 N 0.1172(5) 0.87563(17) 0.5739(5) 0.0397(17) Uani 1 1 d . . .
N13 N 0.8468(6) 0.9206(2) 0.2713(5) 0.0572(11) Uani 1 1 d D . .
N14 N 0.8476(6) 0.9241(2) 0.0735(5) 0.0572(11) Uani 1 1 d D . .
N15 N 1.1264(8) 0.9114(2) 0.1741(7) 0.0763(14) Uani 1 1 d D . .
N16 N 0.9959(8) 0.8482(2) 0.1695(7) 0.0763(14) Uani 1 1 d D . .
O1 O 0.0544(5) 0.69354(15) 1.1578(4) 0.0508(15) Uani 1 1 d U . .
O2 O -0.1765(5) 0.79080(15) 0.9405(5) 0.0531(17) Uani 1 1 d U . .
O3 O 0.2247(5) 0.77908(15) 0.9543(4) 0.0483(15) Uani 1 1 d U . .
O4 O 0.0245(5) 0.66846(13) 0.8474(4) 0.0440(14) Uani 1 1 d U . .
O5 O 0.1281(5) 0.75577(15) 0.7843(4) 0.0400(14) Uani 1 1 d U . .
O6 O -0.1051(4) 0.56353(16) 0.6968(4) 0.0471(15) Uani 1 1 d . . .
O7 O -0.1418(5) 0.52837(14) 0.3948(4) 0.0416(15) Uani 1 1 d . . .
O8 O 0.2177(5) 0.51438(16) 0.5752(6) 0.0702(19) Uani 1 1 d U . .
O9 O -0.0009(6) 0.63516(15) 0.6205(5) 0.0623(17) Uani 1 1 d U . .
O10 O 0.1269(6) 0.55229(17) 0.3142(5) 0.0605(17) Uani 1 1 d U . .
O11 O 0.3729(5) 1.00602(14) 1.1651(4) 0.0428(15) Uani 1 1 d . . .
O12 O 0.2554(4) 1.01518(15) 0.8539(4) 0.0467(15) Uani 1 1 d . . .
O13 O 0.4492(5) 0.91185(14) 0.9985(4) 0.0463(14) Uani 1 1 d U . .
O14 O 0.6463(5) 1.05023(14) 0.9623(4) 0.0475(15) Uani 1 1 d U . .
O15 O 0.4488(5) 0.99643(18) 0.7529(4) 0.0568(15) Uani 1 1 d U . .
O16 O 0.3843(5) 0.80006(15) 0.6624(4) 0.0438(15) Uani 1 1 d . . .
O17 O 0.4855(6) 0.87938(14) 0.6033(5) 0.0528(18) Uani 1 1 d . . .
O18 O 0.2895(5) 0.77114(16) 0.4918(5) 0.0558(18) Uani 1 1 d . . .
O19 O 0.6850(5) 0.75881(15) 0.5108(4) 0.0495(16) Uani 1 1 d . . .
O20 O 0.4662(7) 0.85820(18) 0.2888(5) 0.072(2) Uani 1 1 d . . .
Sn1 Sn 0.00858(4) 0.733603(11) 0.97124(4) 0.02769(14) Uani 1 1 d . . .
Sn2 Sn 0.03448(4) 0.565927(12) 0.51445(4) 0.03024(14) Uani 1 1 d . . .
Sn3 Sn 0.46229(4) 0.991524(12) 0.96764(4) 0.02813(13) Uani 1 1 d . . .
Sn4 Sn 0.50411(4) 0.816047(11) 0.47562(4) 0.02946(14) Uani 1 1 d . . .
Li1 Li 0.4908(10) 0.6600(3) 0.7678(9) 0.030(3) Uani 1 1 d . . .
Li2 Li 0.5548(9) 0.6460(3) 0.2652(10) 0.028(3) Uani 1 1 d . A .
Li3 Li 0.0092(11) 0.8934(3) 0.6779(10) 0.036(3) Uani 1 1 d . B .
Li4 Li 0.9524(17) 0.9005(5) 0.1715(15) 0.0763(14) Uani 1 1 d . C .

loop_
_atom_site_aniso_label
_atom_site_aniso_U_11
_atom_site_aniso_U_22
_atom_site_aniso_U_33
_atom_site_aniso_U_23
_atom_site_aniso_U_13
_atom_site_aniso_U_12
C1 0.034(4) 0.018(3) 0.038(4) 0.005(3) 0.000(3) 0.005(3)
C2 0.037(4) 0.042(4) 0.044(4) -0.007(4) 0.002(4) 0.001(3)
C3 0.040(4) 0.074(5) 0.032(4) 0.003(4) 0.011(4) -0.007(4)
C4 0.050(5) 0.065(5) 0.038(4) 0.013(4) 0.004(4) 0.002(4)
C5 0.032(4) 0.028(4) 0.039(5) -0.001(4) -0.005(4) 0.001(3)
C6 0.029(4) 0.030(4) 0.057(6) -0.001(4) 0.006(4) 0.002(3)
C7 0.025(4) 0.048(5) 0.068(7) -0.016(5) 0.001(4) 0.003(3)
C8 0.044(5) 0.049(5) 0.071(7) -0.004(5) -0.016(5) 0.023(4)
C9 0.040(4) 0.016(3) 0.043(5) 0.000(3) -0.002(4) 0.004(3)
C10 0.044(5) 0.037(4) 0.041(5) 0.004(4) 0.000(4) 0.003(4)
C11 0.036(5) 0.044(5) 0.050(5) -0.021(4) 0.000(4) 0.002(4)
C12 0.051(5) 0.049(5) 0.062(6) -0.006(5) -0.003(5) -0.020(4)
C13 0.022(4) 0.029(4) 0.043(5) 0.003(3) -0.003(4) -0.001(3)
C14 0.039(5) 0.020(4) 0.048(5) 0.000(3) 0.011(4) -0.003(3)
C15 0.073(7) 0.025(4) 0.050(5) 0.006(4) -0.012(5) 0.000(4)
C16 0.054(5) 0.025(4) 0.050(5) -0.011(4) -0.016(5) 0.002(4)
C17 0.025(4) 0.017(3) 0.039(4) 0.005(3) -0.001(3) 0.000(3)
C18 0.032(4) 0.035(4) 0.052(5) -0.009(4) -0.009(4) 0.004(4)
C19 0.053(5) 0.039(5) 0.035(5) 0.004(4) -0.011(4) 0.010(4)
C20 0.058(5) 0.047(5) 0.032(5) 0.012(4) 0.005(4) 0.004(4)
C21 0.018(4) 0.033(4) 0.043(5) -0.005(4) 0.007(4) -0.003(3)
C22 0.047(5) 0.032(4) 0.043(6) 0.004(4) -0.012(4) 0.013(4)
C23 0.070(7) 0.022(4) 0.032(5) 0.000(4) -0.004(5) -0.003(4)
C24 0.052(6) 0.051(6) 0.031(5) 0.015(4) 0.003(5) -0.005(4)
C25 0.035(5) 0.033(4) 0.033(5) -0.004(4) 0.002(4) -0.001(4)
C26 0.045(5) 0.040(5) 0.042(6) 0.000(4) 0.006(4) -0.003(4)
C27 0.033(5) 0.042(5) 0.062(6) -0.002(5) 0.012(4) -0.013(4)
C28 0.036(5) 0.044(5) 0.064(7) -0.006(5) -0.017(5) -0.004(4)
C29 0.033(4) 0.028(4) 0.051(5) 0.010(3) 0.006(4) 0.000(3)
C30 0.033(4) 0.044(4) 0.055(5) 0.008(4) 0.000(4) 0.001(3)
C31 0.027(4) 0.046(4) 0.060(5) -0.001(4) 0.002(4) 0.008(3)
C32 0.036(4) 0.058(5) 0.087(6) 0.025(4) 0.010(4) 0.018(4)
C33 0.042(4) 0.035(3) 0.043(4) -0.002(3) -0.007(4) -0.010(3)
C34 0.059(5) 0.031(4) 0.056(5) 0.007(3) -0.015(4) -0.016(4)
C35 0.055(5) 0.032(4) 0.098(6) 0.014(4) -0.017(5) -0.011(4)
C36 0.052(5) 0.034(4) 0.099(6) -0.020(4) 0.008(5) -0.001(4)
C37 0.025(4) 0.030(4) 0.047(4) -0.016(3) -0.001(3) -0.003(3)
C38 0.021(4) 0.039(4) 0.035(4) -0.002(3) -0.009(3) -0.002(3)
C39 0.047(5) 0.061(5) 0.041(4) 0.000(4) -0.006(4) -0.018(4)
C40 0.059(5) 0.079(5) 0.035(4) -0.010(4) 0.011(4) -0.007(4)
C41 0.037(5) 0.030(4) 0.056(6) -0.008(4) -0.016(5) 0.003(4)
C42 0.047(5) 0.017(4) 0.049(6) 0.000(4) -0.003(4) -0.006(3)
C43 0.055(6) 0.041(5) 0.031(5) 0.005(4) -0.010(5) 0.002(4)
C44 0.067(7) 0.052(6) 0.030(5) -0.012(5) 0.007(5) -0.020(5)
C45 0.038(5) 0.029(4) 0.034(5) -0.001(4) 0.008(4) 0.002(4)
C46 0.041(5) 0.071(6) 0.045(6) 0.017(5) 0.003(5) 0.030(5)
C47 0.030(5) 0.068(6) 0.052(6) 0.018(5) 0.005(5) 0.005(4)
C48 0.023(4) 0.054(5) 0.053(6) -0.002(5) -0.011(4) -0.002(4)
C49 0.035(4) 0.038(3) 0.028(4) 0.011(3) -0.012(3) 0.003(3)
C50 0.040(4) 0.042(4) 0.043(4) -0.005(3) -0.003(4) 0.009(3)
C51 0.045(4) 0.038(4) 0.052(5) -0.012(4) -0.010(4) 0.015(3)
C52 0.063(5) 0.035(4) 0.056(5) -0.002(4) -0.011(4) 0.003(4)
C53 0.033(4) 0.026(4) 0.044(5) 0.013(4) -0.009(4) 0.001(3)
C54 0.036(5) 0.040(5) 0.042(5) 0.001(4) -0.013(4) 0.006(4)
C55 0.043(5) 0.042(5) 0.064(6) -0.012(4) -0.015(5) 0.007(4)
C56 0.033(4) 0.041(5) 0.078(6) -0.006(5) -0.008(5) -0.012(4)
C57 0.032(4) 0.049(4) 0.034(4) 0.002(4) -0.003(3) -0.001(3)
C58 0.045(4) 0.092(6) 0.048(5) 0.000(5) 0.009(4) -0.010(4)
C59 0.051(4) 0.072(5) 0.042(4) -0.004(4) 0.012(4) -0.012(4)
C60 0.045(4) 0.091(5) 0.033(4) -0.002(4) 0.002(4) 0.014(4)
C61 0.037(5) 0.010(3) 0.052(6) 0.002(3) -0.005(4) -0.004(3)
C62 0.015(4) 0.034(4) 0.052(6) 0.000(4) -0.001(4) 0.006(3)
C63 0.071(7) 0.037(5) 0.027(5) 0.001(4) -0.009(5) 0.006(5)
C64 0.058(7) 0.041(5) 0.027(5) -0.003(4) 0.006(5) -0.007(4)
C65 0.022(4) 0.049(5) 0.065(7) 0.011(5) 0.015(4) 0.012(4)
C66 0.059(6) 0.015(4) 0.047(6) 0.002(4) 0.029(5) -0.002(4)
C67 0.044(6) 0.030(4) 0.072(7) 0.005(5) 0.015(5) -0.003(4)
C68 0.045(5) 0.030(4) 0.060(7) 0.000(5) -0.001(5) -0.005(4)
C69 0.024(4) 0.038(5) 0.044(6) 0.009(4) -0.005(4) 0.004(3)
C70 0.041(5) 0.050(5) 0.024(5) 0.008(4) -0.001(4) 0.002(4)
C71 0.035(5) 0.047(5) 0.048(6) -0.004(5) -0.009(4) 0.003(4)
C72 0.040(6) 0.077(7) 0.059(7) 0.032(6) -0.013(5) -0.034(5)
C73 0.032(4) 0.026(4) 0.045(6) 0.009(4) -0.010(4) 0.006(3)
C74 0.030(5) 0.047(5) 0.077(7) 0.026(5) 0.018(5) 0.008(4)
C75 0.024(5) 0.064(6) 0.079(8) -0.007(6) 0.006(5) 0.012(4)
C76 0.037(5) 0.054(5) 0.058(7) 0.006(5) -0.005(5) 0.024(4)
C77 0.027(5) 0.058(6) 0.041(6) 0.027(5) -0.009(4) -0.011(4)
C78 0.050(5) 0.023(4) 0.040(5) -0.006(4) -0.001(4) 0.014(4)
C79 0.056(6) 0.061(6) 0.045(6) -0.013(5) 0.001(5) -0.002(5)
C80 0.085(7) 0.044(5) 0.022(5) 0.010(4) 0.002(5) -0.009(5)
C81 0.078(7) 0.055(6) 0.058(7) -0.022(5) -0.020(6) 0.012(5)
C82 0.068(7) 0.072(7) 0.048(6) 0.029(5) -0.003(5) 0.021(5)
C83 0.036(5) 0.037(4) 0.048(6) -0.005(4) -0.015(4) 0.007(4)
C84 0.033(5) 0.051(5) 0.054(6) 0.002(5) 0.001(4) 0.003(4)
C85 0.060(6) 0.049(5) 0.043(6) 0.016(5) -0.002(5) 0.001(4)
C86 0.071(7) 0.046(5) 0.061(7) -0.016(5) -0.020(6) 0.011(5)
C87 0.047(6) 0.049(5) 0.041(6) 0.002(5) -0.001(5) 0.011(4)
C88 0.081(7) 0.042(5) 0.076(8) -0.016(5) -0.019(6) 0.012(5)
C89 0.074(7) 0.064(6) 0.056(7) 0.000(6) 0.014(6) 0.025(6)
C90 0.039(6) 0.087(8) 0.083(9) 0.029(7) 0.019(6) 0.030(5)
C91 0.056(7) 0.076(7) 0.112(11) 0.043(8) 0.027(7) 0.021(6)
C92 0.067(8) 0.093(9) 0.096(10) 0.014(8) -0.012(7) -0.026(7)
C93A 0.069(5) 0.035(3) 0.084(6) -0.012(4) 0.006(4) -0.004(3)
C94A 0.069(5) 0.035(3) 0.084(6) -0.012(4) 0.006(4) -0.004(3)
C93B 0.069(5) 0.035(3) 0.084(6) -0.012(4) 0.006(4) -0.004(3)
C94B 0.069(5) 0.035(3) 0.084(6) -0.012(4) 0.006(4) -0.004(3)
C95 0.053(7) 0.047(6) 0.141(12) 0.014(7) -0.019(7) 0.013(5)
C96 0.024(5) 0.084(8) 0.133(12) -0.007(8) -0.003(6) 0.017(5)
C97 0.032(5) 0.122(9) 0.049(7) 0.002(7) 0.002(5) -0.001(6)
C98 0.053(7) 0.121(9) 0.057(7) 0.011(7) -0.001(6) -0.043(7)
C99 0.066(6) 0.048(5) 0.057(7) -0.002(5) -0.007(5) 0.006(5)
C100 0.066(7) 0.075(7) 0.064(8) 0.003(6) 0.010(6) -0.010(5)
C101 0.049(6) 0.051(5) 0.063(7) 0.000(5) -0.004(5) 0.026(4)
C102 0.040(5) 0.046(5) 0.096(9) 0.021(6) 0.002(6) 0.017(4)
C103 0.070(7) 0.076(7) 0.058(7) 0.034(6) 0.011(6) 0.010(6)
C104 0.076(8) 0.109(10) 0.081(9) 0.022(8) -0.030(7) 0.002(7)
C105 0.076(7) 0.041(5) 0.056(7) 0.010(5) 0.002(6) 0.013(5)
C106 0.153(12) 0.062(7) 0.052(7) -0.009(6) -0.021(8) 0.055(8)
C107 0.042(6) 0.061(7) 0.141(13) 0.020(7) 0.012(7) 0.014(5)
C108 0.045(6) 0.040(5) 0.149(12) -0.020(7) 0.011(7) 0.015(4)
C109 0.086(8) 0.059(6) 0.079(9) 0.015(6) 0.015(7) -0.014(6)
C110 0.051(6) 0.066(7) 0.079(8) -0.006(6) 0.008(6) -0.023(5)
C111 0.050(4) 0.110(6) 0.030(4) 0.003(3) -0.005(3) 0.020(4)
C112 0.050(4) 0.110(6) 0.030(4) 0.003(3) -0.005(3) 0.020(4)
C011 0.050(4) 0.110(6) 0.030(4) 0.003(3) -0.005(3) 0.020(4)
C012 0.050(4) 0.110(6) 0.030(4) 0.003(3) -0.005(3) 0.020(4)
C113 0.032(5) 0.106(8) 0.045(6) 0.004(6) -0.013(5) 0.028(5)
C114 0.035(5) 0.054(5) 0.049(6) 0.010(5) 0.001(4) 0.012(4)
C115 0.077(7) 0.044(5) 0.061(7) 0.011(5) 0.014(6) 0.002(5)
C116 0.052(6) 0.071(7) 0.060(7) -0.022(6) 0.004(5) 0.005(5)
C117 0.051(3) 0.069(3) 0.052(3) 0.001(2) 0.006(2) 0.011(2)
C118 0.051(3) 0.069(3) 0.052(3) 0.001(2) 0.006(2) 0.011(2)
C119 0.051(3) 0.069(3) 0.052(3) 0.001(2) 0.006(2) 0.011(2)
C120 0.051(3) 0.069(3) 0.052(3) 0.001(2) 0.006(2) 0.011(2)
C121 0.051(3) 0.069(3) 0.052(3) 0.001(2) 0.006(2) 0.011(2)
C122 0.051(3) 0.069(3) 0.052(3) 0.001(2) 0.006(2) 0.011(2)
C017 0.051(3) 0.069(3) 0.052(3) 0.001(2) 0.006(2) 0.011(2)
C018 0.051(3) 0.069(3) 0.052(3) 0.001(2) 0.006(2) 0.011(2)
C019 0.051(3) 0.069(3) 0.052(3) 0.001(2) 0.006(2) 0.011(2)
C020 0.051(3) 0.069(3) 0.052(3) 0.001(2) 0.006(2) 0.011(2)
C021 0.051(3) 0.069(3) 0.052(3) 0.001(2) 0.006(2) 0.011(2)
C022 0.051(3) 0.069(3) 0.052(3) 0.001(2) 0.006(2) 0.011(2)
C123 0.068(3) 0.089(3) 0.072(4) -0.002(3) 0.001(3) 0.001(2)
C124 0.068(3) 0.089(3) 0.072(4) -0.002(3) 0.001(3) 0.001(2)
C125 0.068(3) 0.089(3) 0.072(4) -0.002(3) 0.001(3) 0.001(2)
C126 0.068(3) 0.089(3) 0.072(4) -0.002(3) 0.001(3) 0.001(2)
C127 0.068(3) 0.089(3) 0.072(4) -0.002(3) 0.001(3) 0.001(2)
C128 0.068(3) 0.089(3) 0.072(4) -0.002(3) 0.001(3) 0.001(2)
C023 0.068(3) 0.089(3) 0.072(4) -0.002(3) 0.001(3) 0.001(2)
C024 0.068(3) 0.089(3) 0.072(4) -0.002(3) 0.001(3) 0.001(2)
C025 0.068(3) 0.089(3) 0.072(4) -0.002(3) 0.001(3) 0.001(2)
C026 0.068(3) 0.089(3) 0.072(4) -0.002(3) 0.001(3) 0.001(2)
C027 0.068(3) 0.089(3) 0.072(4) -0.002(3) 0.001(3) 0.001(2)
C028 0.068(3) 0.089(3) 0.072(4) -0.002(3) 0.001(3) 0.001(2)
N1 0.033(4) 0.040(4) 0.053(5) -0.002(4) -0.002(4) 0.007(3)
N2 0.038(4) 0.027(3) 0.034(4) 0.002(3) 0.003(3) 0.000(3)
N3 0.056(5) 0.032(4) 0.038(5) -0.003(3) 0.005(4) 0.008(3)
N4 0.044(5) 0.056(5) 0.050(5) 0.014(4) 0.003(4) -0.004(4)
N5 0.069(5) 0.035(3) 0.084(6) -0.012(4) 0.006(4) -0.004(3)
N6 0.035(4) 0.051(4) 0.054(5) 0.002(4) -0.002(4) -0.016(3)
N7 0.031(4) 0.032(3) 0.052(5) -0.006(3) -0.005(3) 0.003(3)
N8 0.030(4) 0.066(5) 0.054(5) 0.020(4) 0.004(4) 0.013(4)
N9 0.053(5) 0.030(4) 0.058(5) 0.007(4) 0.020(4) 0.004(3)
N10 0.040(4) 0.035(4) 0.085(7) -0.005(4) 0.011(4) -0.002(3)
N11 0.050(4) 0.110(6) 0.030(4) 0.003(3) -0.005(3) 0.020(4)
N12 0.033(4) 0.044(4) 0.042(5) -0.002(4) 0.005(3) 0.010(3)
N13 0.051(3) 0.069(3) 0.052(3) 0.001(2) 0.006(2) 0.011(2)
N14 0.051(3) 0.069(3) 0.052(3) 0.001(2) 0.006(2) 0.011(2)
N15 0.068(3) 0.089(3) 0.072(4) -0.002(3) 0.001(3) 0.001(2)
N16 0.068(3) 0.089(3) 0.072(4) -0.002(3) 0.001(3) 0.001(2)
O1 0.051(3) 0.061(3) 0.040(3) 0.010(3) 0.005(3) 0.020(3)
O2 0.047(4) 0.047(3) 0.065(5) 0.007(3) 0.000(3) 0.010(3)
O3 0.047(4) 0.050(3) 0.048(4) 0.007(3) -0.007(3) -0.018(3)
O4 0.048(4) 0.035(3) 0.049(4) -0.002(3) 0.000(3) 0.004(3)
O5 0.037(3) 0.051(3) 0.032(3) 0.010(3) 0.002(3) 0.002(3)
O6 0.035(3) 0.060(4) 0.046(4) 0.012(4) 0.002(3) 0.007(3)
O7 0.036(3) 0.036(3) 0.052(4) 0.006(3) -0.006(3) -0.007(3)
O8 0.042(3) 0.060(4) 0.109(5) 0.036(4) 0.014(4) 0.016(3)
O9 0.069(4) 0.040(3) 0.078(4) -0.008(3) 0.013(4) -0.002(3)
O10 0.060(4) 0.064(4) 0.057(4) -0.007(3) 0.007(3) 0.000(3)
O11 0.055(4) 0.036(3) 0.037(4) 0.003(3) -0.005(3) 0.002(3)
O12 0.027(3) 0.069(4) 0.044(4) 0.002(3) -0.004(3) 0.004(3)
O13 0.063(4) 0.035(3) 0.041(3) 0.000(3) 0.001(3) -0.007(3)
O14 0.039(3) 0.053(4) 0.050(4) 0.002(3) 0.000(3) -0.015(3)
O15 0.040(3) 0.088(4) 0.042(3) -0.006(3) -0.001(3) 0.001(3)
O16 0.038(4) 0.053(4) 0.040(4) 0.006(3) 0.007(3) 0.003(3)
O17 0.063(5) 0.034(3) 0.061(5) 0.012(3) -0.002(4) -0.002(3)
O18 0.054(4) 0.062(4) 0.051(4) 0.019(3) -0.009(3) -0.030(3)
O19 0.042(4) 0.050(4) 0.056(4) 0.018(3) 0.008(3) 0.021(3)
O20 0.096(6) 0.070(4) 0.050(5) 0.008(4) 0.005(4) 0.031(4)
Sn1 0.0265(3) 0.0225(3) 0.0341(3) 0.0015(2) -0.0001(3) 0.0041(2)
Sn2 0.0250(3) 0.0269(2) 0.0388(4) 0.0044(3) 0.0011(3) -0.0004(2)
Sn3 0.0240(3) 0.0289(3) 0.0315(3) -0.0016(3) -0.0009(2) -0.0012(2)
Sn4 0.0221(3) 0.0261(3) 0.0402(4) 0.0088(3) 0.0012(3) 0.0018(2)
Li1 0.027(7) 0.027(7) 0.037(8) -0.008(6) -0.004(6) 0.001(5)
Li2 0.014(6) 0.027(6) 0.043(8) 0.007(6) 0.000(6) -0.004(5)
Li3 0.034(7) 0.035(7) 0.041(9) -0.010(6) 0.016(7) 0.003(6)
Li4 0.068(3) 0.089(3) 0.072(4) -0.002(3) 0.001(3) 0.001(2)

loop_
_atom_type_symbol
_atom_type_description
_atom_type_scat_dispersion_real
_atom_type_scat_dispersion_imag
_atom_type_scat_source
C C 0.0033 0.0016 'International Tables Vol C Tables 4.2.6.8 and 6.1.1.4'
H H 0 0 'International Tables Vol C Tables 4.2.6.8 and 6.1.1.4'
N N 0.0061 0.0033 'International Tables Vol C Tables 4.2.6.8 and 6.1.1.4'
O O 0.0106 0.006 'International Tables Vol C Tables 4.2.6.8 and 6.1.1.4'
Sn Sn -0.6537 1.4246 'International Tables Vol C Tables 4.2.6.8 and 6.1.1.4'
Li Li -0.0003 0.0001 'International Tables Vol C Tables 4.2.6.8 and 6.1.1.4'

loop_
_geom_angle_atom_site_label_1
_geom_angle_atom_site_label_2
_geom_angle_atom_site_label_3
_geom_angle
C2 C1 O1 106.0(7)
C2 C1 Sn1 132.5(6)
O1 C1 Sn1 121.4(5)
C1 C2 C3 108.2(8)
C1 C2 H2 125.9
C3 C2 H2 125.9
C4 C3 C2 106.8(8)
C4 C3 H3 126.6
C2 C3 H3 126.6
C3 C4 O1 108.8(8)
C3 C4 H4 125.6
O1 C4 H4 125.6
C6 C5 O2 107.5(7)
C6 C5 Sn1 129.7(6)
O2 C5 Sn1 122.8(6)
C5 C6 C7 108.3(8)
C5 C6 H6 125.9
C7 C6 H6 125.9
C8 C7 C6 108.2(8)
C8 C7 H7 125.9
C6 C7 H7 125.9
C7 C8 O2 109.8(8)
C7 C8 H8 125.1
O2 C8 H8 125.1
C10 C9 O3 107.8(7)
C10 C9 Sn1 131.8(6)
O3 C9 Sn1 120.3(6)
C9 C10 C11 108.5(8)
C9 C10 H10 125.8
C11 C10 H10 125.8
C12 C11 C10 106.2(9)
C12 C11 H11 126.9
C10 C11 H11 126.9
C11 C12 O3 111.2(8)
C11 C12 H12 124.4
O3 C12 H12 124.4
C14 C13 O4 107.1(7)
C14 C13 Sn1 131.7(7)
O4 C13 Sn1 121.1(5)
C13 C14 C15 109.5(8)
C13 C14 H14 125.2
C15 C14 H14 125.2
C16 C15 C14 108.0(8)
C16 C15 H15 126
C14 C15 H15 126
C15 C16 O4 108.3(8)
C15 C16 H16 125.8
O4 C16 H16 125.8
C18 C17 O5 106.0(7)
C18 C17 Sn1 132.3(6)
O5 C17 Sn1 121.6(5)
C17 C18 C19 108.5(8)
C17 C18 H18 125.8
C19 C18 H18 125.8
C20 C19 C18 108.3(8)
C20 C19 H19 125.8
C18 C19 H19 125.8
C19 C20 O5 108.8(8)
C19 C20 H20 125.6
O5 C20 H20 125.6
C22 C21 O6 107.8(7)
C22 C21 Sn2 133.1(6)
O6 C21 Sn2 119.0(6)
C21 C22 C23 107.1(8)
C21 C22 H22 126.4
C23 C22 H22 126.4
C24 C23 C22 107.8(8)
C24 C23 H23 126.1
C22 C23 H23 126.1
C23 C24 O6 108.7(8)
C23 C24 H24 125.7
O6 C24 H24 125.7
C26 C25 O7 107.7(7)
C26 C25 Sn2 133.2(7)
O7 C25 Sn2 119.0(5)
C25 C26 C27 108.3(8)
C25 C26 H26 125.9
C27 C26 H26 125.9
C28 C27 C26 107.4(8)
C28 C27 H27 126.3
C26 C27 H27 126.3
C27 C28 O7 109.8(8)
C27 C28 H28 125.1
O7 C28 H28 125.1
C30 C29 O8 105.3(8)
C30 C29 Sn2 134.0(6)
O8 C29 Sn2 120.7(6)
C29 C30 C31 111.2(8)
C29 C30 H30 124.4
C31 C30 H30 124.4
C32 C31 C30 104.0(8)
C32 C31 H31 128
C30 C31 H31 128
C31 C32 O8 112.4(8)
C31 C32 H32 123.8
O8 C32 H32 123.8
C34 C33 O9 109.4(8)
C34 C33 Sn2 129.2(7)
O9 C33 Sn2 121.1(6)
C33 C34 C35 106.1(9)
C33 C34 H34 127
C35 C34 H34 127
C36 C35 C34 108.7(9)
C36 C35 H35 125.6
C34 C35 H35 125.6
C35 C36 O9 111.7(9)
C35 C36 H36 124.1
O9 C36 H36 124.1
C38 C37 O10 105.9(8)
C38 C37 Sn2 130.4(6)
O10 C37 Sn2 123.3(6)
C37 C38 C39 109.9(8)
C37 C38 H38 125.1
C39 C38 H38 125.1
C40 C39 C38 108.8(10)
C40 C39 H39 125.6
C38 C39 H39 125.6
C39 C40 O10 108.4(9)
C39 C40 H40 125.8
O10 C40 H40 125.8
C42 C41 O11 102.5(8)
C42 C41 Sn3 137.8(7)
O11 C41 Sn3 119.1(5)
C41 C42 C43 113.0(8)
C41 C42 H42 123.5
C43 C42 H42 123.5
C44 C43 C42 105.6(8)
C44 C43 H43 127.2
C42 C43 H43 127.2
C43 C44 O11 110.1(8)
C43 C44 H44 125
O11 C44 H44 125
C46 C45 O12 107.1(7)
C46 C45 Sn3 134.9(7)
O12 C45 Sn3 117.9(5)
C45 C46 C47 107.9(9)
C45 C46 H46 126.1
C47 C46 H46 126.1
C48 C47 C46 107.6(8)
C48 C47 H47 126.2
C46 C47 H47 126.2
C47 C48 O12 110.5(8)
C47 C48 H48 124.8
O12 C48 H48 124.8
C50 C49 O13 109.1(7)
C50 C49 Sn3 129.7(6)
O13 C49 Sn3 120.9(6)
C49 C50 C51 106.7(8)
C49 C50 H50 126.6
C51 C50 H50 126.6
C52 C51 C50 106.7(8)
C52 C51 H51 126.6
C50 C51 H51 126.6
C51 C52 O13 110.5(8)
C51 C52 H52 124.7
O13 C52 H52 124.7
C54 C53 O14 107.3(7)
C54 C53 Sn3 131.4(6)
O14 C53 Sn3 121.3(6)
C53 C54 C55 108.9(8)
C53 C54 H54 125.6
C55 C54 H54 125.6
C56 C55 C54 106.9(9)
C56 C55 H55 126.5
C54 C55 H55 126.5
C55 C56 O14 109.6(8)
C55 C56 H56 125.2
O14 C56 H56 125.2
O15 C57 C58 104.5(8)
O15 C57 Sn3 123.8(6)
C58 C57 Sn3 131.6(7)
C57 C58 C59 109.6(10)
C57 C58 H58 125.2
C59 C58 H58 125.2
C60 C59 C58 105.3(9)
C60 C59 H59 127.3
C58 C59 H59 127.3
C59 C60 O15 110.4(9)
C59 C60 H60 124.8
O15 C60 H60 124.8
C62 C61 O16 106.6(7)
C62 C61 Sn4 132.9(6)
O16 C61 Sn4 119.3(5)
C61 C62 C63 109.6(7)
C61 C62 H62 125.2
C63 C62 H62 125.2
C64 C63 C62 105.5(8)
C64 C63 H63 127.3
C62 C63 H63 127.3
C63 C64 O16 110.0(8)
C63 C64 H64 125
O16 C64 H64 125
C66 C65 O17 107.4(8)
C66 C65 Sn4 131.7(8)
O17 C65 Sn4 121.0(6)
C65 C66 C67 110.0(8)
C65 C66 H66 125
C67 C66 H66 125
C68 C67 C66 107.2(8)
C68 C67 H67 126.4
C66 C67 H67 126.4
C67 C68 O17 108.0(8)
C67 C68 H68 126
O17 C68 H68 126
C70 C69 O18 108.7(7)
C70 C69 Sn4 132.2(7)
O18 C69 Sn4 119.1(6)
C69 C70 C71 107.7(8)
C69 C70 H70 126.2
C71 C70 H70 126.2
C72 C71 C70 106.8(8)
C72 C71 H71 126.6
C70 C71 H71 126.6
C71 C72 O18 110.9(8)
C71 C72 H72 124.6
O18 C72 H72 124.6
C74 C73 O19 108.9(7)
C74 C73 Sn4 131.1(6)
O19 C73 Sn4 120.0(6)
C73 C74 C75 108.2(8)
C73 C74 H74 125.9
C75 C74 H74 125.9
C76 C75 C74 106.5(8)
C76 C75 H75 126.7
C74 C75 H75 126.7
C75 C76 O19 110.6(8)
C75 C76 H76 124.7
O19 C76 H76 124.7
C78 C77 O20 105.8(8)
C78 C77 Sn4 132.5(7)
O20 C77 Sn4 121.4(7)
C77 C78 C79 111.8(8)
C77 C78 H78 124.1
C79 C78 H78 124.1
C80 C79 C78 106.9(8)
C80 C79 H79 126.5
C78 C79 H79 126.5
C79 C80 O20 107.0(8)
C79 C80 H80 126.5
O20 C80 H80 126.5
N1 C81 H81A 109.5
N1 C81 H81B 109.5
H81A C81 H81B 109.5
N1 C81 H81C 109.5
H81A C81 H81C 109.5
H81B C81 H81C 109.5
N1 C82 H82A 109.5
N1 C82 H82B 109.5
H82A C82 H82B 109.5
N1 C82 H82C 109.5
H82A C82 H82C 109.5
H82B C82 H82C 109.5
N1 C83 C84 112.2(7)
N1 C83 Li1 49.9(5)
C84 C83 Li1 74.1(5)
N1 C83 H83A 109.2
C84 C83 H83A 109.2
Li1 C83 H83A 93.6
N1 C83 H83B 109.2
C84 C83 H83B 109.2
Li1 C83 H83B 155
H83A C83 H83B 107.9
N2 C84 C83 111.3(7)
N2 C84 Li1 47.1(5)
C83 C84 Li1 74.0(5)
N2 C84 H84A 109.4
C83 C84 H84A 109.4
Li1 C84 H84A 96.8
N2 C84 H84B 109.4
C83 C84 H84B 109.4
Li1 C84 H84B 151.5
H84A C84 H84B 108
N2 C85 H85A 109.5
N2 C85 H85B 109.5
H85A C85 H85B 109.5
N2 C85 H85C 109.5
H85A C85 H85C 109.5
H85B C85 H85C 109.5
N2 C86 H86A 109.5
N2 C86 H86B 109.5
H86A C86 H86B 109.5
N2 C86 H86C 109.5
H86A C86 H86C 109.5
H86B C86 H86C 109.5
N3 C87 H87A 109.5
N3 C87 H87B 109.5
H87A C87 H87B 109.5
N3 C87 H87C 109.5
H87A C87 H87C 109.5
H87B C87 H87C 109.5
N3 C88 H88A 109.5
N3 C88 H88B 109.5
H88A C88 H88B 109.5
N3 C88 H88C 109.5
H88A C88 H88C 109.5
H88B C88 H88C 109.5
C90 C89 N3 112.3(8)
C90 C89 Li1 79.2(6)
N3 C89 Li1 48.2(5)
C90 C89 H89A 109.1
N3 C89 H89A 109.1
Li1 C89 H89A 156.2
C90 C89 H89B 109.1
N3 C89 H89B 109.1
Li1 C89 H89B 89.3
H89A C89 H89B 107.9
C89 C90 N4 110.6(8)
C89 C90 H90A 109.5
N4 C90 H90A 109.5
C89 C90 H90B 109.5
N4 C90 H90B 109.5
H90A C90 H90B 108.1
N4 C91 H91A 109.5
N4 C91 H91B 109.5
H91A C91 H91B 109.5
N4 C91 H91C 109.5
H91A C91 H91C 109.5
H91B C91 H91C 109.5
N4 C92 H92A 109.5
N4 C92 H92B 109.5
H92A C92 H92B 109.5
N4 C92 H92C 109.5
H92A C92 H92C 109.5
H92B C92 H92C 109.5
N5 C93A H93A 109.5
N5 C93A H93B 109.5
H93A C93A H93B 109.5
N5 C93A H93C 109.5
H93A C93A H93C 109.5
H93B C93A H93C 109.5
N5 C94A H94A 109.5
N5 C94A H94B 109.5
H94A C94A H94B 109.5
N5 C94A H94C 109.5
H94A C94A H94C 109.5
H94B C94A H94C 109.5
N5 C93B H93D 109.5
N5 C93B H93E 109.5
H93D C93B H93E 109.5
N5 C93B H93F 109.5
H93D C93B H93F 109.5
H93E C93B H93F 109.5
N5 C94B H94D 109.5
N5 C94B H94E 109.5
H94D C94B H94E 109.5
N5 C94B H94F 109.5
H94D C94B H94F 109.5
H94E C94B H94F 109.5
C96 C95 N5 112.9(9)
C96 C95 H95A 109
N5 C95 H95A 109
C96 C95 H95B 109
N5 C95 H95B 109
H95A C95 H95B 107.8
C95 C96 N6 116.0(9)
C95 C96 H96A 108.3
N6 C96 H96A 108.3
C95 C96 H96B 108.3
N6 C96 H96B 108.3
H96A C96 H96B 107.4
N6 C97 H97A 109.5
N6 C97 H97B 109.5
H97A C97 H97B 109.5
N6 C97 H97C 109.5
H97A C97 H97C 109.5
H97B C97 H97C 109.5
N6 C98 H98A 109.5
N6 C98 H98B 109.5
H98A C98 H98B 109.5
N6 C98 H98C 109.5
H98A C98 H98C 109.5
H98B C98 H98C 109.5
N7 C99 H99A 109.5
N7 C99 H99B 109.5
H99A C99 H99B 109.5
N7 C99 H99C 109.5
H99A C99 H99C 109.5
H99B C99 H99C 109.5
N7 C100 H10A 109.5
N7 C100 H10B 109.5
H10A C100 H10B 109.5
N7 C100 H10C 109.5
H10A C100 H10C 109.5
H10B C100 H10C 109.5
C102 C101 N7 111.7(8)
C102 C101 Li2 75.1(6)
N7 C101 Li2 47.9(5)
C102 C101 H10D 109.3
N7 C101 H10D 109.3
Li2 C101 H10D 153.5
C102 C101 H10E 109.3
N7 C101 H10E 109.3
Li2 C101 H10E 94.3
H10D C101 H10E 107.9
C101 C102 N8 113.1(7)
C101 C102 Li2 74.5(5)
N8 C102 Li2 48.6(5)
C101 C102 H10F 109
N8 C102 H10F 109
Li2 C102 H10F 152.6
C101 C102 H10G 109
N8 C102 H10G 109
Li2 C102 H10G 96
H10F C102 H10G 107.8
N8 C103 H10H 109.5
N8 C103 H10I 109.5
H10H C103 H10I 109.5
N8 C103 H10J 109.5
H10H C103 H10J 109.5
H10I C103 H10J 109.5
N8 C104 H10K 109.5
N8 C104 H10L 109.5
H10K C104 H10L 109.5
N8 C104 H10M 109.5
H10K C104 H10M 109.5
H10L C104 H10M 109.5
N9 C105 H10N 109.5
N9 C105 H10O 109.5
H10N C105 H10O 109.5
N9 C105 H10P 109.5
H10N C105 H10P 109.5
H10O C105 H10P 109.5
N9 C106 H10Q 109.5
N9 C106 H10R 109.5
H10Q C106 H10R 109.5
N9 C106 H10S 109.5
H10Q C106 H10S 109.5
H10R C106 H10S 109.5
C108 C107 N9 113.6(9)
C108 C107 H10T 108.8
N9 C107 H10T 108.8
C108 C107 H10U 108.8
N9 C107 H10U 108.8
H10T C107 H10U 107.7
C107 C108 N10 115.1(10)
C107 C108 H10V 108.5
N10 C108 H10V 108.5
C107 C108 H10W 108.5
N10 C108 H10W 108.5
H10V C108 H10W 107.5
N10 C109 H09A 109.5
N10 C109 H09B 109.5
H09A C109 H09B 109.5
N10 C109 H09C 109.5
H09A C109 H09C 109.5
H09B C109 H09C 109.5
N10 C110 H11A 109.5
N10 C110 H11B 109.5
H11A C110 H11B 109.5
N10 C110 H11C 109.5
H11A C110 H11C 109.5
H11B C110 H11C 109.5
N11 C111 H11D 109.5
N11 C111 H11E 109.5
N11 C111 H11F 109.5
N11 C112 H11G 109.5
N11 C112 H11H 109.5
N11 C112 H11I 109.5
N11 C011 H01A 109.5
N11 C011 H01B 109.5
H01A C011 H01B 109.5
N11 C011 H01C 109.5
H01A C011 H01C 109.5
H01B C011 H01C 109.5
N11 C012 H01D 109.5
N11 C012 H01E 109.5
H01D C012 H01E 109.5
N11 C012 H01F 109.5
H01D C012 H01F 109.5
H01E C012 H01F 109.5
N11 C113 C114 113.6(8)
N11 C113 H11J 108.8
C114 C113 H11J 108.8
N11 C113 H11K 108.8
C114 C113 H11K 108.8
H11J C113 H11K 107.7
C113 C114 N12 112.6(7)
C113 C114 Li3 75.9(6)
N12 C114 Li3 48.8(5)
C113 C114 H11L 109.1
N12 C114 H11L 109.1
Li3 C114 H11L 92.9
C113 C114 H11M 109.1
N12 C114 H11M 109.1
Li3 C114 H11M 154.8
H11L C114 H11M 107.8
N12 C115 H11N 109.5
N12 C115 H11O 109.5
H11N C115 H11O 109.5
N12 C115 H11P 109.5
H11N C115 H11P 109.5
H11O C115 H11P 109.5
N12 C116 H11Q 109.5
N12 C116 H11R 109.5
H11Q C116 H11R 109.5
N12 C116 H11S 109.5
H11Q C116 H11S 109.5
H11R C116 H11S 109.5
N13 C117 H11T 109.5
N13 C117 H11U 109.5
N13 C117 H11V 109.5
N13 C118 H11W 109.5
N13 C118 H11X 109.5
N13 C118 H11Y 109.5
N13 C119 C120 106.6(11)
N13 C119 H11Z 110.4
C120 C119 H11Z 110.4
N13 C119 H111 110.4
C120 C119 H111 110.4
H11Z C119 H111 108.6
N14 C120 C119 114.2(12)
N14 C120 Li4 49.1(7)
C119 C120 Li4 78.1(9)
N14 C120 H12A 108.7
C119 C120 H12A 108.7
Li4 C120 H12A 155.5
N14 C120 H12B 108.7
C119 C120 H12B 108.7
Li4 C120 H12B 91.5
H12A C120 H12B 107.6
N14 C121 H12C 109.5
N14 C121 H12D 109.5
N14 C121 H12E 109.5
N14 C122 H12F 109.5
N14 C122 H12G 109.5
N14 C122 H12H 109.5
N13 C017 H01G 109.5
N13 C017 H01H 109.5
H01G C017 H01H 109.5
N13 C017 H01I 109.5
H01G C017 H01I 109.5
H01H C017 H01I 109.5
N13 C018 H01J 109.5
N13 C018 H01K 109.5
H01J C018 H01K 109.5
N13 C018 H01L 109.5
H01J C018 H01L 109.5
H01K C018 H01L 109.5
N13 C019 C020 108.6(12)
N13 C019 H01M 110
C020 C019 H01M 110
N13 C019 H01N 110
C020 C019 H01N 110
H01M C019 H01N 108.3
N14 C020 C019 104.2(12)
N14 C020 H02A 110.9
C019 C020 H02A 110.9
N14 C020 H02B 110.9
C019 C020 H02B 110.9
H02A C020 H02B 108.9
N14 C021 H02C 109.5
N14 C021 H02D 109.5
H02C C021 H02D 109.5
N14 C021 H02E 109.5
H02C C021 H02E 109.5
H02D C021 H02E 109.5
N14 C022 H02F 109.5
N14 C022 H02G 109.5
H02F C022 H02G 109.5
N14 C022 H02H 109.5
H02F C022 H02H 109.5
H02G C022 H02H 109.5
N15 C123 H12I 109.5
N15 C123 H12J 109.5
N15 C123 H12K 109.5
N15 C124 H12L 109.5
N15 C124 H12M 109.5
N15 C124 H12N 109.5
N15 C125 C126 108.4(12)
N15 C125 Li4 50.7(8)
C126 C125 Li4 76.8(9)
N15 C125 H12O 110
C126 C125 H12O 110
Li4 C125 H12O 160.2
N15 C125 H12P 110
C126 C125 H12P 110
Li4 C125 H12P 85.5
H12O C125 H12P 108.4
N16 C126 C125 103.4(12)
N16 C126 H12Q 111.1
C125 C126 H12Q 111.1
N16 C126 H12R 111.1
C125 C126 H12R 111.1
H12Q C126 H12R 109
N16 C127 H12S 109.5
N16 C127 H12T 109.5
N16 C127 H12U 109.5
N16 C128 H12V 109.5
N16 C128 H12W 109.5
N16 C128 H12X 109.5
N15 C023 H02I 109.5
N15 C023 H02J 109.5
H02I C023 H02J 109.5
N15 C023 H02K 109.5
H02I C023 H02K 109.5
H02J C023 H02K 109.5
N15 C024 H02L 109.5
N15 C024 H02M 109.5
H02L C024 H02M 109.5
N15 C024 H02N 109.5
H02L C024 H02N 109.5
H02M C024 H02N 109.5
N15 C025 C026 111.8(17)
N15 C025 H02O 109.3
C026 C025 H02O 109.3
N15 C025 H02P 109.3
C026 C025 H02P 109.3
H02O C025 H02P 107.9
N16 C026 C025 116.1(16)
N16 C026 Li4 46.7(9)
C025 C026 Li4 75.2(11)
N16 C026 H02Q 108.3
C025 C026 H02Q 108.3
Li4 C026 H02Q 102.8
N16 C026 H02R 108.3
C025 C026 H02R 108.3
Li4 C026 H02R 146.3
H02Q C026 H02R 107.4
N16 C027 H02S 109.5
N16 C027 H02T 109.5
H02S C027 H02T 109.5
N16 C027 H02U 109.5
H02S C027 H02U 109.5
H02T C027 H02U 109.5
N16 C028 H02V 109.5
N16 C028 H02W 109.5
H02V C028 H02W 109.5
N16 C028 H02$ 109.5
H02V C028 H02$ 109.5
H02W C028 H02$ 109.5
C82 N1 C81 107.1(8)
C82 N1 C83 110.3(7)
C81 N1 C83 110.0(7)
C82 N1 Li1 111.7(7)
C81 N1 Li1 118.9(6)
C83 N1 Li1 98.5(6)
C86 N2 C85 108.7(7)
C86 N2 C84 106.9(6)
C85 N2 C84 110.3(7)
C86 N2 Li1 119.9(7)
C85 N2 Li1 109.2(6)
C84 N2 Li1 101.3(6)
C88 N3 C89 109.7(8)
C88 N3 C87 108.3(7)
C89 N3 C87 110.4(7)
C88 N3 Li1 118.5(7)
C89 N3 Li1 99.6(6)
C87 N3 Li1 109.9(6)
C92 N4 C91 110.7(9)
C92 N4 C90 108.4(9)
C91 N4 C90 108.9(8)
C92 N4 Li1 114.8(7)
C91 N4 Li1 109.9(7)
C90 N4 Li1 103.9(6)
C94A N5 C95 120.7(12)
C94A N5 C93B 66.1(12)
C95 N5 C93B 121.0(11)
C94A N5 C94B 33.8(9)
C95 N5 C94B 101.2(12)
C93B N5 C94B 99.8(12)
C94A N5 C93A 101.8(12)
C95 N5 C93A 95.8(11)
C93B N5 C93A 36.7(9)
C94B N5 C93A 134.2(12)
C94A N5 Li2 119.1(10)
C95 N5 Li2 105.2(7)
C93B N5 Li2 121.5(9)
C94B N5 Li2 104.5(10)
C93A N5 Li2 111.6(9)
C98 N6 C96 110.6(9)
C98 N6 C97 110.2(8)
C96 N6 C97 110.0(9)
C98 N6 Li2 114.3(7)
C96 N6 Li2 101.9(6)
C97 N6 Li2 109.6(7)
C101 N7 C99 109.7(7)
C101 N7 C100 108.4(7)
C99 N7 C100 107.9(7)
C101 N7 Li2 100.9(7)
C99 N7 Li2 111.2(6)
C100 N7 Li2 118.3(6)
C104 N8 C103 106.0(8)
C104 N8 C102 112.9(8)
C103 N8 C102 107.2(7)
C104 N8 Li2 111.7(7)
C103 N8 Li2 119.9(6)
C102 N8 Li2 99.1(7)
C106 N9 C105 109.7(8)
C106 N9 C107 113.4(9)
C105 N9 C107 104.9(8)
C106 N9 Li3 107.8(7)
C105 N9 Li3 119.2(7)
C107 N9 Li3 101.7(6)
C109 N10 C108 108.5(8)
C109 N10 C110 105.6(7)
C108 N10 C110 112.4(9)
C109 N10 Li3 120.0(8)
C108 N10 Li3 101.9(6)
C110 N10 Li3 108.6(7)
C111 N11 C011 21.6(15)
C111 N11 C012 84.9(18)
C011 N11 C012 106.1(16)
C111 N11 C113 112.9(12)
C011 N11 C113 100(2)
C012 N11 C113 111.6(17)
C111 N11 C112 107.0(10)
C011 N11 C112 128.3(17)
C012 N11 C112 22.3(17)
C113 N11 C112 104.9(10)
C111 N11 Li3 126.0(10)
C011 N11 Li3 115.8(18)
C012 N11 Li3 119(2)
C113 N11 Li3 101.8(6)
C112 N11 Li3 102.1(12)
C115 N12 C116 107.7(8)
C115 N12 C114 111.3(7)
C116 N12 C114 105.9(7)
C115 N12 Li3 110.7(6)
C116 N12 Li3 121.5(7)
C114 N12 Li3 99.3(6)
C017 N13 C119 111.7(12)
C017 N13 C118 72.8(12)
C119 N13 C118 106.4(11)
C017 N13 C018 110.2(12)
C119 N13 C018 90.1(12)
C118 N13 C018 37.5(9)
C017 N13 C019 101.4(11)
C119 N13 C019 23.2(10)
C118 N13 C019 124.6(12)
C018 N13 C019 113.3(13)
C017 N13 C117 33.2(8)
C119 N13 C117 115.5(12)
C118 N13 C117 103.2(11)
C018 N13 C117 139.9(13)
C019 N13 C117 95.2(11)
C017 N13 Li4 131.4(11)
C119 N13 Li4 105.6(9)
C118 N13 Li4 124.7(10)
C018 N13 Li4 99.5(11)
C019 N13 Li4 100.8(10)
C117 N13 Li4 102.1(10)
C021 N14 C122 131.4(14)
C021 N14 C022 108.0(13)
C122 N14 C022 35.7(9)
C021 N14 C121 40.3(9)
C122 N14 C121 103.7(12)
C022 N14 C121 71.2(12)
C021 N14 C020 69.7(11)
C122 N14 C020 110.8(12)
C022 N14 C020 134.7(13)
C121 N14 C020 107.1(11)
C021 N14 C120 107.8(12)
C122 N14 C120 78.2(10)
C022 N14 C120 112.2(11)
C121 N14 C120 138.3(12)
C020 N14 C120 39.5(9)
C021 N14 Li4 109.7(11)
C122 N14 Li4 117.2(11)
C022 N14 Li4 120.2(11)
C121 N14 Li4 116.2(10)
C020 N14 Li4 101.5(10)
C120 N14 Li4 98.2(10)
C025 N15 C125 36.4(14)
C025 N15 C023 64.3(18)
C125 N15 C023 100.0(17)
C025 N15 C124 119.9(18)
C125 N15 C124 97.1(11)
C023 N15 C124 119.4(18)
C025 N15 C123 97.0(17)
C125 N15 C123 133.2(14)
C023 N15 C123 33.5(12)
C124 N15 C123 110.4(12)
C025 N15 C024 140.0(19)
C125 N15 C024 124.8(15)
C023 N15 C024 106(2)
C124 N15 C024 27.9(11)
C123 N15 C024 86.3(16)
C025 N15 Li4 106.5(12)
C125 N15 Li4 96.8(10)
C023 N15 Li4 117.8(16)
C124 N15 Li4 117.2(12)
C123 N15 Li4 102.7(11)
C024 N15 Li4 111.6(16)
C026 N16 C126 23.1(16)
C026 N16 C027 110.1(18)
C126 N16 C027 99.6(15)
C026 N16 C128 103.4(15)
C126 N16 C128 122.5(13)
C027 N16 C128 78.3(15)
C026 N16 C028 69.5(18)
C126 N16 C028 92.4(16)
C027 N16 C028 111.8(17)
C128 N16 C028 41.5(11)
C026 N16 C127 122.2(18)
C126 N16 C127 101.8(12)
C027 N16 C127 34.4(11)
C128 N16 C127 105.5(12)
C028 N16 C127 144.8(16)
C026 N16 Li4 104.1(12)
C126 N16 Li4 104.8(10)
C027 N16 Li4 141.0(15)
C128 N16 Li4 111.8(11)
C028 N16 Li4 97.2(15)
C127 N16 Li4 109.7(10)
C4 O1 C1 110.1(7)
C5 O2 C8 106.2(7)
C12 O3 C9 106.4(7)
C16 O4 C13 107.1(6)
C20 O5 C17 108.4(7)
C21 O6 C24 108.5(7)
C28 O7 C25 106.9(7)
C29 O8 C32 107.0(7)
C33 O9 C36 103.8(8)
C37 O10 C40 107.0(8)
C44 O11 C41 108.8(7)
C48 O12 C45 106.8(7)
C52 O13 C49 106.9(7)
C56 O14 C53 107.3(7)
C57 O15 C60 110.2(7)
C64 O16 C61 108.3(7)
C65 O17 C68 107.3(7)
C72 O18 C69 105.9(7)
C76 O19 C73 105.8(7)
C80 O20 C77 108.4(7)
C13 Sn1 C5 116.6(3)
C13 Sn1 C9 119.6(3)
C5 Sn1 C9 123.3(3)
C13 Sn1 C1 88.3(3)
C5 Sn1 C1 87.9(3)
C9 Sn1 C1 86.9(3)
C13 Sn1 C17 94.1(3)
C5 Sn1 C17 88.9(3)
C9 Sn1 C17 94.1(3)
C1 Sn1 C17 176.6(3)
C25 Sn2 C29 120.3(3)
C25 Sn2 C33 123.2(3)
C29 Sn2 C33 116.5(3)
C25 Sn2 C37 90.0(3)
C29 Sn2 C37 91.4(3)
C33 Sn2 C37 90.8(3)
C25 Sn2 C21 86.5(3)
C29 Sn2 C21 89.6(3)
C33 Sn2 C21 91.8(3)
C37 Sn2 C21 176.4(3)
C45 Sn3 C49 114.0(3)
C45 Sn3 C41 93.1(3)
C49 Sn3 C41 91.1(3)
C45 Sn3 C53 122.7(3)
C49 Sn3 C53 123.3(3)
C41 Sn3 C53 84.9(3)
C45 Sn3 C57 93.7(3)
C49 Sn3 C57 87.1(3)
C41 Sn3 C57 173.1(3)
C53 Sn3 C57 90.5(3)
C65 Sn4 C69 120.3(3)
C65 Sn4 C73 116.6(3)
C69 Sn4 C73 122.8(3)
C65 Sn4 C61 92.6(3)
C69 Sn4 C61 93.9(3)
C73 Sn4 C61 88.9(3)
C65 Sn4 C77 90.3(4)
C69 Sn4 C77 87.0(3)
C73 Sn4 C77 87.2(3)
C61 Sn4 C77 176.0(3)
N2 Li1 N3 121.5(7)
N2 Li1 N4 123.1(6)
N3 Li1 N4 87.2(5)
N2 Li1 N1 89.8(5)
N3 Li1 N1 116.7(6)
N4 Li1 N1 122.0(7)
N2 Li1 C89 147.6(7)
N3 Li1 C89 32.2(3)
N4 Li1 C89 58.4(4)
N1 Li1 C89 117.5(6)
N2 Li1 C83 59.6(4)
N3 Li1 C83 122.6(6)
N4 Li1 C83 145.1(6)
N1 Li1 C83 31.6(3)
C89 Li1 C83 141.0(6)
N2 Li1 C84 31.5(3)
N3 Li1 C84 139.1(6)
N4 Li1 C84 131.3(6)
N1 Li1 C84 59.1(4)
C89 Li1 C84 170.3(6)
C83 Li1 C84 31.9(3)
N5 Li2 N7 120.5(6)
N5 Li2 N8 123.1(7)
N7 Li2 N8 88.7(5)
N5 Li2 N6 85.1(5)
N7 Li2 N6 121.4(7)
N8 Li2 N6 122.1(6)
N5 Li2 C101 127.3(6)
N7 Li2 C101 31.1(3)
N8 Li2 C101 58.9(4)
N6 Li2 C101 143.0(6)
N5 Li2 C102 142.7(6)
N7 Li2 C102 57.2(4)
N8 Li2 C102 32.3(3)
N6 Li2 C102 129.8(6)
C101 Li2 C102 30.4(3)
N11 Li3 N9 120.7(7)
N11 Li3 N10 122.9(8)
N9 Li3 N10 86.5(5)
N11 Li3 N12 88.7(6)
N9 Li3 N12 121.0(7)
N10 Li3 N12 120.9(7)
N11 Li3 C114 58.9(4)
N9 Li3 C114 144.1(7)
N10 Li3 C114 125.5(6)
N12 Li3 C114 31.9(3)
N16 Li4 N13 121.3(10)
N16 Li4 N15 87.3(8)
N13 Li4 N15 120.3(11)
N16 Li4 N14 123.7(11)
N13 Li4 N14 88.3(8)
N15 Li4 N14 119.8(10)
N16 Li4 C125 57.9(6)
N13 Li4 C125 145.3(11)
N15 Li4 C125 32.5(5)
N14 Li4 C125 122.1(10)
N16 Li4 C120 146.6(11)
N13 Li4 C120 57.4(6)
N15 Li4 C120 123.5(10)
N14 Li4 C120 32.7(5)
C125 Li4 C120 145.1(10)
N16 Li4 C026 29.3(5)
N13 Li4 C026 138.6(12)
N15 Li4 C026 58.6(6)
N14 Li4 C026 130.2(12)
C125 Li4 C026 28.7(6)
C120 Li4 C026 162.9(12)

loop_
_geom_bond_atom_site_label_1
_geom_bond_atom_site_label_2
_geom_bond_distance
C1 C2 1.358(11)
C1 O1 1.383(9)
C1 Sn1 2.253(8)
C2 C3 1.439(12)
C2 H2 0.95
C3 C4 1.331(12)
C3 H3 0.95
C4 O1 1.362(10)
C4 H4 0.95
C5 C6 1.349(11)
C5 O2 1.378(9)
C5 Sn1 2.172(8)
C6 C7 1.392(11)
C6 H6 0.95
C7 C8 1.289(12)
C7 H7 0.95
C8 O2 1.398(10)
C8 H8 0.95
C9 C10 1.337(12)
C9 O3 1.379(10)
C9 Sn1 2.181(8)
C10 C11 1.422(12)
C10 H10 0.95
C11 C12 1.299(13)
C11 H11 0.95
C12 O3 1.378(11)
C12 H12 0.95
C13 C14 1.316(11)
C13 O4 1.407(10)
C13 Sn1 2.146(7)
C14 C15 1.410(11)
C14 H14 0.95
C15 C16 1.315(12)
C15 H15 0.95
C16 O4 1.398(9)
C16 H16 0.95
C17 C18 1.329(11)
C17 O5 1.405(9)
C17 Sn1 2.261(8)
C18 C19 1.425(12)
C18 H18 0.95
C19 C20 1.293(12)
C19 H19 0.95
C20 O5 1.372(10)
C20 H20 0.95
C21 C22 1.357(11)
C21 O6 1.380(8)
C21 Sn2 2.264(8)
C22 C23 1.437(12)
C22 H22 0.95
C23 C24 1.328(12)
C23 H23 0.95
C24 O6 1.384(10)
C24 H24 0.95
C25 C26 1.336(11)
C25 O7 1.386(10)
C25 Sn2 2.162(8)
C26 C27 1.414(12)
C26 H26 0.95
C27 C28 1.307(12)
C27 H27 0.95
C28 O7 1.382(9)
C28 H28 0.95
C29 C30 1.324(11)
C29 O8 1.336(10)
C29 Sn2 2.166(9)
C30 C31 1.408(11)
C30 H30 0.95
C31 C32 1.243(11)
C31 H31 0.95
C32 O8 1.386(10)
C32 H32 0.95
C33 C34 1.328(12)
C33 O9 1.387(11)
C33 Sn2 2.177(8)
C34 C35 1.421(13)
C34 H34 0.95
C35 C36 1.240(14)
C35 H35 0.95
C36 O9 1.399(11)
C36 H36 0.95
C37 C38 1.352(11)
C37 O10 1.372(9)
C37 Sn2 2.238(9)
C38 C39 1.375(12)
C38 H38 0.95
C39 C40 1.280(13)
C39 H39 0.95
C40 O10 1.425(11)
C40 H40 0.95
C41 C42 1.374(11)
C41 O11 1.450(10)
C41 Sn3 2.189(10)
C42 C43 1.422(12)
C42 H42 0.95
C43 C44 1.339(12)
C43 H43 0.95
C44 O11 1.401(10)
C44 H44 0.95
C45 C46 1.336(11)
C45 O12 1.413(10)
C45 Sn3 2.169(8)
C46 C47 1.427(12)
C46 H46 0.95
C47 C48 1.300(12)
C47 H47 0.95
C48 O12 1.366(9)
C48 H48 0.95
C49 C50 1.360(12)
C49 O13 1.369(9)
C49 Sn3 2.180(8)
C50 C51 1.423(11)
C50 H50 0.95
C51 C52 1.334(13)
C51 H51 0.95
C52 O13 1.366(10)
C52 H52 0.95
C53 C54 1.334(11)
C53 O14 1.389(9)
C53 Sn3 2.190(8)
C54 C55 1.408(12)
C54 H54 0.95
C55 C56 1.321(13)
C55 H55 0.95
C56 O14 1.375(10)
C56 H56 0.95
C57 O15 1.321(10)
C57 C58 1.383(12)
C57 Sn3 2.246(9)
C58 C59 1.401(14)
C58 H58 0.95
C59 C60 1.289(13)
C59 H59 0.95
C60 O15 1.369(10)
C60 H60 0.95
C61 C62 1.338(11)
C61 O16 1.405(9)
C61 Sn4 2.238(9)
C62 C63 1.437(11)
C62 H62 0.95
C63 C64 1.347(13)
C63 H63 0.95
C64 O16 1.364(10)
C64 H64 0.95
C65 C66 1.327(11)
C65 O17 1.374(11)
C65 Sn4 2.156(9)
C66 C67 1.386(11)
C66 H66 0.95
C67 C68 1.331(12)
C67 H67 0.95
C68 O17 1.401(9)
C68 H68 0.95
C69 C70 1.352(12)
C69 O18 1.361(10)
C69 Sn4 2.186(8)
C70 C71 1.378(11)
C70 H70 0.95
C71 C72 1.324(13)
C71 H71 0.95
C72 O18 1.357(11)
C72 H72 0.95
C73 C74 1.318(11)
C73 O19 1.373(9)
C73 Sn4 2.194(8)
C74 C75 1.394(11)
C74 H74 0.95
C75 C76 1.314(12)
C75 H75 0.95
C76 O19 1.359(10)
C76 H76 0.95
C77 C78 1.291(11)
C77 O20 1.389(10)
C77 Sn4 2.280(9)
C78 C79 1.375(12)
C78 H78 0.95
C79 C80 1.335(12)
C79 H79 0.95
C80 O20 1.379(10)
C80 H80 0.95
C81 N1 1.467(11)
C81 H81A 0.98
C81 H81B 0.98
C81 H81C 0.98
C82 N1 1.449(11)
C82 H82A 0.98
C82 H82B 0.98
C82 H82C 0.98
C83 N1 1.468(10)
C83 C84 1.524(12)
C83 Li1 2.768(15)
C83 H83A 0.99
C83 H83B 0.99
C84 N2 1.478(10)
C84 Li1 2.770(15)
C84 H84A 0.99
C84 H84B 0.99
C85 N2 1.457(10)
C85 H85A 0.98
C85 H85B 0.98
C85 H85C 0.98
C86 N2 1.450(10)
C86 H86A 0.98
C86 H86B 0.98
C86 H86C 0.98
C87 N3 1.484(11)
C87 H87A 0.98
C87 H87B 0.98
C87 H87C 0.98
C88 N3 1.475(11)
C88 H88A 0.98
C88 H88B 0.98
C88 H88C 0.98
C89 C90 1.476(14)
C89 N3 1.481(12)
C89 Li1 2.743(15)
C89 H89A 0.99
C89 H89B 0.99
C90 N4 1.482(11)
C90 H90A 0.99
C90 H90B 0.99
C91 N4 1.459(12)
C91 H91A 0.98
C91 H91B 0.98
C91 H91C 0.98
C92 N4 1.443(13)
C92 H92A 0.98
C92 H92B 0.98
C92 H92C 0.98
C93A N5 1.539(16)
C93A H93A 0.98
C93A H93B 0.98
C93A H93C 0.98
C94A N5 1.429(16)
C94A H94A 0.98
C94A H94B 0.98
C94A H94C 0.98
C93B N5 1.485(15)
C93B H93D 0.98
C93B H93E 0.98
C93B H93F 0.98
C94B N5 1.487(17)
C94B H94D 0.98
C94B H94E 0.98
C94B H94F 0.98
C95 C96 1.428(14)
C95 N5 1.434(12)
C95 H95A 0.99
C95 H95B 0.99
C96 N6 1.454(12)
C96 H96A 0.99
C96 H96B 0.99
C97 N6 1.464(12)
C97 H97A 0.98
C97 H97B 0.98
C97 H97C 0.98
C98 N6 1.450(12)
C98 H98A 0.98
C98 H98B 0.98
C98 H98C 0.98
C99 N7 1.493(10)
C99 H99A 0.98
C99 H99B 0.98
C99 H99C 0.98
C100 N7 1.496(11)
C100 H10A 0.98
C100 H10B 0.98
C100 H10C 0.98
C101 C102 1.451(13)
C101 N7 1.457(10)
C101 Li2 2.767(15)
C101 H10D 0.99
C101 H10E 0.99
C102 N8 1.502(12)
C102 Li2 2.775(14)
C102 H10F 0.99
C102 H10G 0.99
C103 N8 1.481(11)
C103 H10H 0.98
C103 H10I 0.98
C103 H10J 0.98
C104 N8 1.452(13)
C104 H10K 0.98
C104 H10L 0.98
C104 H10M 0.98
C105 N9 1.445(11)
C105 H10N 0.98
C105 H10O 0.98
C105 H10P 0.98
C106 N9 1.402(12)
C106 H10Q 0.98
C106 H10R 0.98
C106 H10S 0.98
C107 C108 1.378(14)
C107 N9 1.513(12)
C107 H10T 0.99
C107 H10U 0.99
C108 N10 1.467(10)
C108 H10V 0.99
C108 H10W 0.99
C109 N10 1.467(12)
C109 H09A 0.98
C109 H09B 0.98
C109 H09C 0.98
C110 N10 1.485(12)
C110 H11A 0.98
C110 H11B 0.98
C110 H11C 0.98
C111 N11 1.436(14)
C111 H11D 0.98
C111 H11E 0.98
C111 H11F 0.98
C112 N11 1.509(15)
C112 H11G 0.98
C112 H11H 0.98
C112 H11I 0.98
C011 N11 1.471(19)
C011 H01A 0.98
C011 H01B 0.98
C011 H01C 0.98
C012 N11 1.475(19)
C012 H01D 0.98
C012 H01E 0.98
C012 H01F 0.98
C113 N11 1.478(11)
C113 C114 1.479(13)
C113 H11J 0.99
C113 H11K 0.99
C114 N12 1.489(10)
C114 Li3 2.780(15)
C114 H11L 0.99
C114 H11M 0.99
C115 N12 1.445(10)
C115 H11N 0.98
C115 H11O 0.98
C115 H11P 0.98
C116 N12 1.460(11)
C116 H11Q 0.98
C116 H11R 0.98
C116 H11S 0.98
C117 N13 1.554(16)
C117 H11T 0.98
C117 H11U 0.98
C117 H11V 0.98
C118 N13 1.481(15)
C118 H11W 0.98
C118 H11X 0.98
C118 H11Y 0.98
C119 N13 1.472(13)
C119 C120 1.521(17)
C119 H11Z 0.99
C119 H111 0.99
C120 N14 1.506(13)
C120 Li4 2.76(3)
C120 H12A 0.99
C120 H12B 0.99
C121 N14 1.486(15)
C121 H12C 0.98
C121 H12D 0.98
C121 H12E 0.98
C122 N14 1.469(15)
C122 H12F 0.98
C122 H12G 0.98
C122 H12H 0.98
C017 N13 1.470(16)
C017 H01G 0.98
C017 H01H 0.98
C017 H01I 0.98
C018 N13 1.520(16)
C018 H01J 0.98
C018 H01K 0.98
C018 H01L 0.98
C019 N13 1.532(14)
C019 C020 1.567(19)
C019 H01M 0.99
C019 H01N 0.99
C020 N14 1.501(14)
C020 H02A 0.99
C020 H02B 0.99
C021 N14 1.441(16)
C021 H02C 0.98
C021 H02D 0.98
C021 H02E 0.98
C022 N14 1.471(16)
C022 H02F 0.98
C022 H02G 0.98
C022 H02H 0.98
C123 N15 1.514(16)
C123 H12I 0.98
C123 H12J 0.98
C123 H12K 0.98
C124 N15 1.502(15)
C124 H12L 0.98
C124 H12M 0.98
C124 H12N 0.98
C125 N15 1.459(14)
C125 C126 1.603(18)
C125 Li4 2.70(2)
C125 H12O 0.99
C125 H12P 0.99
C126 N16 1.420(14)
C126 H12Q 0.99
C126 H12R 0.99
C127 N16 1.540(16)
C127 H12S 0.98
C127 H12T 0.98
C127 H12U 0.98
C128 N16 1.472(16)
C128 H12V 0.98
C128 H12W 0.98
C128 H12X 0.98
C023 N15 1.49(2)
C023 H02I 0.98
C023 H02J 0.98
C023 H02K 0.98
C024 N15 1.525(19)
C024 H02L 0.98
C024 H02M 0.98
C024 H02N 0.98
C025 N15 1.385(16)
C025 C026 1.58(2)
C025 H02O 0.99
C025 H02P 0.99
C026 N16 1.402(16)
C026 Li4 2.78(3)
C026 H02Q 0.99
C026 H02R 0.99
C027 N16 1.452(19)
C027 H02S 0.98
C027 H02T 0.98
C027 H02U 0.98
C028 N16 1.51(2)
C028 H02V 0.98
C028 H02W 0.98
C028 H02$ 0.98
N1 Li1 2.140(15)
N2 Li1 2.070(14)
N3 Li1 2.074(13)
N4 Li1 2.116(14)
N5 Li2 2.086(14)
N6 Li2 2.153(13)
N7 Li2 2.092(15)
N8 Li2 2.107(14)
N9 Li3 2.113(14)
N10 Li3 2.119(15)
N11 Li3 2.112(17)
N12 Li3 2.121(14)
N13 Li4 2.09(2)
N14 Li4 2.11(2)
N15 Li4 2.10(2)
N16 Li4 2.08(2)
